data_2228627
loop_
_publ_author_name
'Wei, Hongyang'
'Zhang, Jinfang'
'Zhang, Chi'

_publ_section_title
;
 <i>catena</i>-Poly[[tetrakis(hexamethylphosphoramide-\k<i>O</i>)bis(nitrato-\k^2^<i>O</i>,<i>O</i>')cerium(III)]
 [silver(I)-di-\m-sulfido-tungstate(VI)-di-\m-sulfido]]
;
_journal_coeditor_code ZQ2066
_journal_issue 12
_journal_name_full 'Acta Crystallographica Section E'
_journal_page_first m1657
_journal_page_last m1658
_journal_paper_doi 10.1107/S1600536810044260
_journal_volume 66
_journal_year 2010
_chemical_formula_iupac '[Ce (N O3)2 (C6 H18 N3 O P)4] [Ag W S4]'
_chemical_formula_moiety '(C24 H72 Ce N14 O10 P4 +), Ag1 S4 W1 -'
_chemical_formula_sum 'C24 H72 Ag Ce N14 O10 P4 S4 W'
_chemical_formula_weight 1400.92
_chemical_name_systematic
;
<i>catena</i>-Poly[[tetrakis(hexamethylphosphoramide-\k<i>O</i>)bis(nitrato-\
\k^2^<i>O</i>,<i>O</i>')cerium(III)]
[silver(I)-di-\m-sulfido-tungstate(VI)-di-\m-sulfido]]
;
_space_group_IT_number 4
_symmetry_cell_setting monoclinic
_symmetry_space_group_name_Hall 'P 2yb'
_symmetry_space_group_name_H-M 'P 1 21 1'
_atom_sites_solution_hydrogens geom
_atom_sites_solution_primary direct
_atom_sites_solution_secondary difmap
_audit_creation_method 'SHELXTL (Sheldrick, 2008)'
_cell_angle_alpha 90.00
_cell_angle_beta 90.53(3)
_cell_angle_gamma 90.00
_cell_formula_units_Z 8
_cell_length_a 15.639(3)
_cell_length_b 30.002(6)
_cell_length_c 22.532(4)
_cell_measurement_reflns_used 45199
_cell_measurement_temperature 153(2)
_cell_measurement_theta_max 29.0311
_cell_measurement_theta_min 2.8323
_cell_volume 10572(3)
_computing_cell_refinement 'CrystalClear (Rigaku, 2007)'
_computing_data_collection 'CrystalClear (Rigaku, 2007)'
_computing_data_reduction 'CrystalClear (Rigaku, 2007)'
_computing_molecular_graphics 'SHELXTL (Sheldrick, 2008)'
_computing_publication_material 'SHELXTL (Sheldrick, 2008)'
_computing_structure_refinement 'SHELXTL (Sheldrick, 2008)'
_computing_structure_solution 'SHELXTL (Sheldrick, 2008)'
_diffrn_ambient_temperature 153(2)
_diffrn_measured_fraction_theta_full 0.993
_diffrn_measured_fraction_theta_max 0.993
_diffrn_measurement_device_type 'Rigaku Saturn724+ (2x2 bin mode)'
_diffrn_measurement_method \w
_diffrn_radiation_monochromator graphite
_diffrn_radiation_source 'fine-focus sealed tube'
_diffrn_radiation_type MoK\a
_diffrn_radiation_wavelength 0.71073
_diffrn_reflns_av_R_equivalents 0.0238
_diffrn_reflns_av_sigmaI/netI 0.0520
_diffrn_reflns_limit_h_max 18
_diffrn_reflns_limit_h_min -12
_diffrn_reflns_limit_k_max 36
_diffrn_reflns_limit_k_min -35
_diffrn_reflns_limit_l_max 25
_diffrn_reflns_limit_l_min -27
_diffrn_reflns_number 49779
_diffrn_reflns_theta_full 25.35
_diffrn_reflns_theta_max 25.35
_diffrn_reflns_theta_min 2.83
_diffrn_standards_decay_% 0
_diffrn_standards_interval_count 0
_diffrn_standards_interval_time 0
_diffrn_standards_number 0
_exptl_absorpt_coefficient_mu 3.719
_exptl_absorpt_correction_T_max 0.475
_exptl_absorpt_correction_T_min 0.390
_exptl_absorpt_correction_type multi-scan
_exptl_absorpt_process_details '(CrystalClear; Rigaku, 2007)'
_exptl_crystal_colour orange
_exptl_crystal_density_diffrn 1.760
_exptl_crystal_density_method 'not measured'
_exptl_crystal_description block
_exptl_crystal_F_000 5576
_exptl_crystal_size_max 0.3
_exptl_crystal_size_mid 0.22
_exptl_crystal_size_min 0.20
_refine_diff_density_max 0.741
_refine_diff_density_min -0.961
_refine_ls_abs_structure_details 'Flack (1983), 14534 Friedel pairs'
_refine_ls_abs_structure_Flack 0.286(4)
_refine_ls_extinction_method none
_refine_ls_goodness_of_fit_ref 1.063
_refine_ls_hydrogen_treatment constr
_refine_ls_matrix_type full
_refine_ls_number_parameters 2221
_refine_ls_number_reflns 34142
_refine_ls_number_restraints 1
_refine_ls_restrained_S_all 1.063
_refine_ls_R_factor_all 0.0369
_refine_ls_R_factor_gt 0.0344
_refine_ls_shift/su_max 0.003
_refine_ls_shift/su_mean 0.000
_refine_ls_structure_factor_coef Fsqd
_refine_ls_weighting_details 'calc w=1/[\s^2^(Fo^2^)+(0.0224P)^2^+4.7571P] where P=(Fo^2^+2Fc^2^)/3'
_refine_ls_weighting_scheme calc
_refine_ls_wR_factor_gt 0.0660
_refine_ls_wR_factor_ref 0.0680
_reflns_number_gt 32497
_reflns_number_total 34142
_reflns_threshold_expression I>2\s(I)
_cod_data_source_file zq2066.cif
_cod_data_source_block I
_cod_original_sg_symbol_H-M 'P 21'
_cod_original_formula_sum 'C24 H72 Ag1 Ce1 N14 O10 P4 S4 W1'
_cod_database_code 2228627
_cod_database_fobs_code 2228627

loop_
_symmetry_equiv_pos_as_xyz
'x, y, z'
'-x, y+1/2, -z'

loop_
_atom_site_type_symbol
_atom_site_label
_atom_site_fract_x
_atom_site_fract_y
_atom_site_fract_z
_atom_site_U_iso_or_equiv
_atom_site_adp_type
_atom_site_calc_flag
_atom_site_refinement_flags
_atom_site_occupancy
_atom_site_disorder_assembly
_atom_site_disorder_group
W W1 0.70667(2) 0.670558(10) 0.635629(14) 0.01653(8) Uani d . 1 . .
W W2 0.70710(2) 0.718307(10) 0.384943(14) 0.01684(8) Uani d . 1 . .
W W3 0.71320(2) 0.680506(10) 0.132285(14) 0.01660(8) Uani d . 1 . .
W W4 0.71030(2) 0.726819(9) -0.117449(14) 0.01602(8) Uani d . 1 . .
Ag Ag1 0.70624(5) 0.70662(2) 0.51475(3) 0.02993(18) Uani d . 1 . .
Ag Ag2 0.71221(5) 0.68628(2) 0.26209(3) 0.03115(18) Uani d . 1 . .
Ag Ag3 0.71502(5) 0.71867(2) 0.01258(3) 0.03065(18) Uani d . 1 . .
Ag Ag4 0.70672(5) 0.68569(2) 0.76465(3) 0.03160(18) Uani d . 1 . .
S S1 0.59159(15) 0.65587(8) 0.68776(10) 0.0265(5) Uani d . 1 . .
S S2 0.82175(15) 0.65644(8) 0.68948(10) 0.0244(5) Uani d . 1 . .
S S3 0.70493(16) 0.74260(7) 0.61376(10) 0.0240(5) Uani d . 1 . .
S S4 0.70920(15) 0.62697(7) 0.55689(10) 0.0233(5) Uani d . 1 . .
S S5 0.59056(15) 0.73146(9) 0.43625(10) 0.0304(6) Uani d . 1 . .
S S6 0.82233(15) 0.73143(8) 0.43943(10) 0.0262(5) Uani d . 1 . .
S S7 0.70824(16) 0.76450(7) 0.30862(9) 0.0237(5) Uani d . 1 . .
S S8 0.70711(17) 0.64732(7) 0.35904(10) 0.0279(5) Uani d . 1 . .
S S9 0.59795(15) 0.66429(8) 0.18283(10) 0.0260(5) Uani d . 1 . .
S S10 0.82968(15) 0.66679(7) 0.18527(10) 0.0236(5) Uani d . 1 . .
S S11 0.70992(15) 0.75284(7) 0.11250(10) 0.0214(5) Uani d . 1 . .
S S12 0.71504(15) 0.63835(7) 0.05201(9) 0.0230(5) Uani d . 1 . .
S S13 0.59544(15) 0.74205(7) -0.06550(10) 0.0236(5) Uani d . 1 . .
S S14 0.82577(15) 0.74540(8) -0.06615(10) 0.0266(5) Uani d . 1 . .
S S15 0.70532(15) 0.76722(7) -0.19945(10) 0.0243(5) Uani d . 1 . .
S S16 0.71292(15) 0.65425(7) -0.13326(10) 0.0230(5) Uani d . 1 . .
Ce Ce1 0.23943(3) 0.530118(13) 0.432688(18) 0.01342(10) Uani d . 1 . .
P P1 0.17428(13) 0.43188(7) 0.53337(9) 0.0197(4) Uani d . 1 . .
P P2 0.47960(13) 0.52705(7) 0.47157(9) 0.0268(5) Uani d . 1 . .
P P3 0.30186(15) 0.60588(7) 0.30129(10) 0.0229(5) Uani d . 1 . .
P P4 0.01650(14) 0.58453(7) 0.44156(9) 0.0181(5) Uani d . 1 . .
O O1 0.2087(3) 0.46413(17) 0.4896(2) 0.0179(12) Uani d . 1 . .
O O2 0.3877(3) 0.52404(18) 0.4519(2) 0.0242(13) Uani d . 1 . .
O O3 0.2779(4) 0.57219(17) 0.3469(2) 0.0203(12) Uani d . 1 . .
O O4 0.0975(3) 0.55851(17) 0.4391(2) 0.0208(13) Uani d . 1 . .
O O5 0.2604(4) 0.6089(2) 0.4817(3) 0.0306(15) Uani d . 1 . .
O O6 0.2435(6) 0.6213(3) 0.5756(3) 0.071(3) Uani d . 1 . .
O O7 0.2374(4) 0.55348(19) 0.5427(3) 0.0300(15) Uani d . 1 . .
O O8 0.1566(4) 0.48881(18) 0.3496(2) 0.0229(13) Uani d . 1 . .
O O9 0.2122(4) 0.44519(19) 0.2840(3) 0.0328(16) Uani d . 1 . .
O O10 0.2868(4) 0.46843(18) 0.3593(2) 0.0212(13) Uani d . 1 . .
N N1 0.0763(4) 0.4198(2) 0.5144(3) 0.0273(16) Uani d . 1 . .
N N2 0.1759(5) 0.4496(2) 0.6025(3) 0.0328(17) Uani d . 1 . .
N N3 0.2337(4) 0.3872(2) 0.5358(3) 0.0232(15) Uani d . 1 . .
N N4 0.5043(5) 0.5670(3) 0.5147(3) 0.051(2) Uani d . 1 . .
N N5 0.5035(5) 0.4798(3) 0.5038(3) 0.054(2) Uani d . 1 . .
N N6 0.5411(4) 0.5344(2) 0.4153(3) 0.0337(16) Uani d . 1 . .
N N7 0.3637(5) 0.6472(2) 0.3233(3) 0.0259(17) Uani d . 1 . .
N N8 0.3554(5) 0.5809(2) 0.2485(3) 0.0362(19) Uani d . 1 . .
N N9 0.2145(5) 0.6306(2) 0.2772(3) 0.0238(16) Uani d . 1 . .
N N10 0.0143(4) 0.6252(2) 0.3931(3) 0.0197(15) Uani d . 1 . .
N N11 -0.0633(4) 0.5508(2) 0.4284(3) 0.0203(15) Uani d . 1 . .
N N12 0.0054(5) 0.6066(2) 0.5074(3) 0.0285(18) Uani d . 1 . .
N N13 0.2168(5) 0.4668(2) 0.3295(3) 0.0203(16) Uani d . 1 . .
N N14 0.2473(6) 0.5946(3) 0.5344(4) 0.039(2) Uani d . 1 . .
C C1 0.0184(5) 0.4534(3) 0.4900(4) 0.033(2) Uani d . 1 . .
H H1A -0.0202 0.4630 0.5203 0.049 Uiso calc R 1 . .
H H1B -0.0136 0.4408 0.4575 0.049 Uiso calc R 1 . .
H H1C 0.0509 0.4784 0.4762 0.049 Uiso calc R 1 . .
C C2 0.0327(6) 0.3797(3) 0.5369(5) 0.059(3) Uani d . 1 . .
H H2A -0.0095 0.3700 0.5085 0.089 Uiso calc R 1 . .
H H2B 0.0053 0.3866 0.5738 0.089 Uiso calc R 1 . .
H H2C 0.0738 0.3564 0.5432 0.089 Uiso calc R 1 . .
C C3 0.1047(8) 0.4672(5) 0.6322(4) 0.105(6) Uani d . 1 . .
H H3A 0.0980 0.4981 0.6220 0.158 Uiso calc R 1 . .
H H3B 0.1133 0.4645 0.6743 0.158 Uiso calc R 1 . .
H H3C 0.0542 0.4511 0.6206 0.158 Uiso calc R 1 . .
C C4 0.2566(7) 0.4626(4) 0.6307(4) 0.057(3) Uani d . 1 . .
H H4A 0.2553 0.4551 0.6721 0.085 Uiso calc R 1 . .
H H4B 0.2648 0.4941 0.6263 0.085 Uiso calc R 1 . .
H H4C 0.3029 0.4470 0.6121 0.085 Uiso calc R 1 . .
C C5 0.2358(6) 0.3552(3) 0.5853(4) 0.043(2) Uani d . 1 . .
H H5A 0.2938 0.3462 0.5929 0.065 Uiso calc R 1 . .
H H5B 0.2020 0.3296 0.5751 0.065 Uiso calc R 1 . .
H H5C 0.2130 0.3690 0.6202 0.065 Uiso calc R 1 . .
C C6 0.2675(5) 0.3682(3) 0.4811(4) 0.033(2) Uani d . 1 . .
H H6A 0.2370 0.3412 0.4717 0.049 Uiso calc R 1 . .
H H6B 0.3271 0.3615 0.4865 0.049 Uiso calc R 1 . .
H H6C 0.2605 0.3891 0.4493 0.049 Uiso calc R 1 . .
C C7 0.4995(7) 0.6124(4) 0.4926(6) 0.071(4) Uani d . 1 . .
H H7A 0.5337 0.6315 0.5175 0.106 Uiso calc R 1 . .
H H7B 0.4412 0.6223 0.4930 0.106 Uiso calc R 1 . .
H H7C 0.5206 0.6134 0.4528 0.106 Uiso calc R 1 . .
C C8 0.4866(8) 0.5612(5) 0.5782(5) 0.118(6) Uani d . 1 . .
H H8A 0.4314 0.5733 0.5870 0.177 Uiso calc R 1 . .
H H8B 0.5295 0.5764 0.6013 0.177 Uiso calc R 1 . .
H H8C 0.4875 0.5300 0.5878 0.177 Uiso calc R 1 . .
C C9 0.4446(6) 0.4508(3) 0.5306(4) 0.039(2) Uani d . 1 . .
H H9A 0.4422 0.4570 0.5723 0.059 Uiso calc R 1 . .
H H9B 0.4624 0.4206 0.5246 0.059 Uiso calc R 1 . .
H H9C 0.3891 0.4552 0.5130 0.059 Uiso calc R 1 . .
C C10 0.5930(6) 0.4686(4) 0.5180(5) 0.091(5) Uani d . 1 . .
H H10A 0.6010 0.4370 0.5147 0.137 Uiso calc R 1 . .
H H10B 0.6064 0.4780 0.5577 0.137 Uiso calc R 1 . .
H H10C 0.6301 0.4836 0.4907 0.137 Uiso calc R 1 . .
C C11 0.6314(6) 0.5454(3) 0.4192(5) 0.058(3) Uani d . 1 . .
H H11A 0.6464 0.5645 0.3867 0.087 Uiso calc R 1 . .
H H11B 0.6646 0.5185 0.4174 0.087 Uiso calc R 1 . .
H H11C 0.6429 0.5604 0.4560 0.087 Uiso calc R 1 . .
C C12 0.5168(6) 0.5193(3) 0.3558(3) 0.047(2) Uani d . 1 . .
H H12A 0.5483 0.4929 0.3462 0.070 Uiso calc R 1 . .
H H12B 0.5294 0.5423 0.3276 0.070 Uiso calc R 1 . .
H H12C 0.4566 0.5130 0.3547 0.070 Uiso calc R 1 . .
C C13 0.3310(6) 0.6770(3) 0.3683(4) 0.028(2) Uani d . 1 . .
H H13A 0.3592 0.7053 0.3654 0.042 Uiso calc R 1 . .
H H13B 0.3416 0.6644 0.4069 0.042 Uiso calc R 1 . .
H H13C 0.2706 0.6809 0.3625 0.042 Uiso calc R 1 . .
C C14 0.4561(5) 0.6414(3) 0.3275(4) 0.045(2) Uani d . 1 . .
H H14A 0.4694 0.6202 0.3582 0.068 Uiso calc R 1 . .
H H14B 0.4824 0.6695 0.3368 0.068 Uiso calc R 1 . .
H H14C 0.4773 0.6307 0.2903 0.068 Uiso calc R 1 . .
C C15 0.3602(6) 0.5341(2) 0.2407(3) 0.040(2) Uani d . 1 . .
H H15A 0.4189 0.5254 0.2361 0.060 Uiso calc R 1 . .
H H15B 0.3281 0.5257 0.2060 0.060 Uiso calc R 1 . .
H H15C 0.3369 0.5194 0.2748 0.060 Uiso calc R 1 . .
C C16 0.3807(7) 0.6064(3) 0.1961(4) 0.053(3) Uani d . 1 . .
H H16A 0.3372 0.6038 0.1659 0.079 Uiso calc R 1 . .
H H16B 0.4337 0.5949 0.1813 0.079 Uiso calc R 1 . .
H H16C 0.3879 0.6372 0.2067 0.079 Uiso calc R 1 . .
C C17 0.2135(6) 0.6723(3) 0.2440(4) 0.030(2) Uani d . 1 . .
H H17A 0.1635 0.6891 0.2541 0.045 Uiso calc R 1 . .
H H17B 0.2125 0.6659 0.2022 0.045 Uiso calc R 1 . .
H H17C 0.2637 0.6892 0.2537 0.045 Uiso calc R 1 . .
C C18 0.1435(6) 0.6006(3) 0.2603(4) 0.040(2) Uani d . 1 . .
H H18A 0.1503 0.5913 0.2198 0.059 Uiso calc R 1 . .
H H18B 0.0902 0.6161 0.2642 0.059 Uiso calc R 1 . .
H H18C 0.1440 0.5750 0.2858 0.059 Uiso calc R 1 . .
C C19 0.0815(6) 0.6584(3) 0.3958(4) 0.028(2) Uani d . 1 . .
H H19A 0.0605 0.6847 0.4151 0.042 Uiso calc R 1 . .
H H19B 0.0990 0.6658 0.3563 0.042 Uiso calc R 1 . .
H H19C 0.1294 0.6467 0.4178 0.042 Uiso calc R 1 . .
C C20 -0.0589(6) 0.6357(3) 0.3549(4) 0.028(2) Uani d . 1 . .
H H20A -0.0394 0.6427 0.3158 0.043 Uiso calc R 1 . .
H H20B -0.0889 0.6609 0.3709 0.043 Uiso calc R 1 . .
H H20C -0.0967 0.6105 0.3531 0.043 Uiso calc R 1 . .
C C21 -0.0621(5) 0.5211(3) 0.3774(3) 0.0266(19) Uani d . 1 . .
H H21A -0.0906 0.5351 0.3444 0.040 Uiso calc R 1 . .
H H21B -0.0908 0.4938 0.3871 0.040 Uiso calc R 1 . .
H H21C -0.0039 0.5147 0.3670 0.040 Uiso calc R 1 . .
C C22 -0.1502(6) 0.5590(3) 0.4516(4) 0.036(2) Uani d . 1 . .
H H22A -0.1761 0.5312 0.4622 0.054 Uiso calc R 1 . .
H H22B -0.1843 0.5734 0.4216 0.054 Uiso calc R 1 . .
H H22C -0.1464 0.5779 0.4860 0.054 Uiso calc R 1 . .
C C23 -0.0389(7) 0.6479(3) 0.5182(4) 0.037(2) Uani d . 1 . .
H H23A -0.0016 0.6681 0.5390 0.055 Uiso calc R 1 . .
H H23B -0.0886 0.6423 0.5417 0.055 Uiso calc R 1 . .
H H23C -0.0561 0.6609 0.4810 0.055 Uiso calc R 1 . .
C C24 0.0269(6) 0.5802(3) 0.5609(4) 0.032(2) Uani d . 1 . .
H H24A -0.0248 0.5707 0.5796 0.048 Uiso calc R 1 . .
H H24B 0.0595 0.5983 0.5880 0.048 Uiso calc R 1 . .
H H24C 0.0599 0.5547 0.5497 0.048 Uiso calc R 1 . .
Ce Ce2 0.24257(3) 0.535742(13) 0.950288(18) 0.01308(10) Uani d . 1 . .
P P5 0.20715(14) 0.42160(7) 1.02711(9) 0.0202(4) Uani d . 1 . .
P P6 0.47539(12) 0.54651(6) 0.99636(8) 0.0175(4) Uani d . 1 . .
P P7 0.29820(14) 0.60994(7) 0.81644(9) 0.0194(5) Uani d . 1 . .
P P8 0.01721(14) 0.58537(7) 0.96084(10) 0.0189(5) Uani d . 1 . .
O O11 0.2231(3) 0.46756(17) 1.0052(2) 0.0174(12) Uani d . 1 . .
O O12 0.3910(3) 0.53180(18) 0.9713(2) 0.0202(12) Uani d . 1 . .
O O13 0.2741(4) 0.58384(17) 0.8699(2) 0.0206(13) Uani d . 1 . .
O O14 0.0981(3) 0.55967(17) 0.9588(2) 0.0171(12) Uani d . 1 . .
O O15 0.1644(4) 0.49599(19) 0.8630(2) 0.0217(13) Uani d . 1 . .
O O16 0.2289(5) 0.4617(2) 0.7912(3) 0.0419(18) Uani d . 1 . .
O O17 0.2996(4) 0.48047(19) 0.8704(3) 0.0263(14) Uani d . 1 . .
O O18 0.2526(4) 0.61465(19) 0.9986(2) 0.0222(13) Uani d . 1 . .
O O19 0.2197(5) 0.6304(2) 1.0894(3) 0.0455(19) Uani d . 1 . .
O O20 0.2350(4) 0.56068(19) 1.0601(2) 0.0253(14) Uani d . 1 . .
N N15 0.1153(4) 0.4051(2) 0.9990(3) 0.0306(16) Uani d . 1 . .
N N16 0.2127(4) 0.4222(2) 1.1000(3) 0.0289(16) Uani d . 1 . .
N N17 0.2739(4) 0.3827(2) 1.0084(3) 0.0280(16) Uani d . 1 . .
N N18 0.4782(4) 0.53218(19) 1.0668(3) 0.0236(14) Uani d . 1 . .
N N19 0.5490(4) 0.5231(2) 0.9568(3) 0.0342(17) Uani d . 1 . .
N N20 0.4982(5) 0.5995(2) 0.9978(3) 0.0222(15) Uani d . 1 . .
N N21 0.3564(5) 0.5802(2) 0.7727(3) 0.0318(18) Uani d . 1 . .
N N22 0.3521(5) 0.6546(2) 0.8353(3) 0.0258(17) Uani d . 1 . .
N N23 0.2106(5) 0.6241(2) 0.7809(3) 0.0306(18) Uani d . 1 . .
N N24 0.0151(4) 0.6245(2) 0.9105(3) 0.0226(16) Uani d . 1 . .
N N25 -0.0618(4) 0.5506(2) 0.9497(3) 0.0275(17) Uani d . 1 . .
N N26 0.0065(5) 0.6085(2) 1.0263(3) 0.0234(16) Uani d . 1 . .
N N27 0.2304(5) 0.4792(2) 0.8397(3) 0.0286(18) Uani d . 1 . .
N N28 0.2359(5) 0.6021(3) 1.0508(3) 0.0317(19) Uani d . 1 . .
C C25 0.0494(5) 0.4383(3) 0.9877(4) 0.036(2) Uani d . 1 . .
H H25A 0.0289 0.4497 1.0248 0.054 Uiso calc R 1 . .
H H25B 0.0029 0.4249 0.9660 0.054 Uiso calc R 1 . .
H H25C 0.0729 0.4623 0.9648 0.054 Uiso calc R 1 . .
C C26 0.0806(6) 0.3608(3) 1.0119(5) 0.059(3) Uani d . 1 . .
H H26A 0.0462 0.3509 0.9790 0.089 Uiso calc R 1 . .
H H26B 0.0461 0.3623 1.0469 0.089 Uiso calc R 1 . .
H H26C 0.1268 0.3402 1.0183 0.089 Uiso calc R 1 . .
C C27 0.1935(6) 0.3819(3) 1.1343(4) 0.043(2) Uani d . 1 . .
H H27A 0.1333 0.3807 1.1421 0.065 Uiso calc R 1 . .
H H27B 0.2247 0.3826 1.1711 0.065 Uiso calc R 1 . .
H H27C 0.2100 0.3561 1.1120 0.065 Uiso calc R 1 . .
C C28 0.1960(7) 0.4630(3) 1.1334(4) 0.041(2) Uani d . 1 . .
H H28A 0.2343 0.4646 1.1668 0.062 Uiso calc R 1 . .
H H28B 0.1380 0.4628 1.1470 0.062 Uiso calc R 1 . .
H H28C 0.2047 0.4883 1.1082 0.062 Uiso calc R 1 . .
C C29 0.3532(6) 0.3732(3) 1.0395(4) 0.044(2) Uani d . 1 . .
H H29A 0.3994 0.3881 1.0200 0.066 Uiso calc R 1 . .
H H29B 0.3633 0.3416 1.0393 0.066 Uiso calc R 1 . .
H H29C 0.3494 0.3835 1.0797 0.066 Uiso calc R 1 . .
C C30 0.2786(7) 0.3677(4) 0.9459(4) 0.068(3) Uani d . 1 . .
H H30A 0.2992 0.3376 0.9446 0.102 Uiso calc R 1 . .
H H30B 0.3169 0.3868 0.9245 0.102 Uiso calc R 1 . .
H H30C 0.2227 0.3691 0.9280 0.102 Uiso calc R 1 . .
C C31 0.4357(5) 0.4912(3) 1.0834(3) 0.033(2) Uani d . 1 . .
H H31A 0.4236 0.4918 1.1251 0.050 Uiso calc R 1 . .
H H31B 0.4721 0.4663 1.0748 0.050 Uiso calc R 1 . .
H H31C 0.3832 0.4884 1.0613 0.050 Uiso calc R 1 . .
C C32 0.5563(5) 0.5394(3) 1.1024(3) 0.038(2) Uani d . 1 . .
H H32A 0.5993 0.5184 1.0906 0.057 Uiso calc R 1 . .
H H32B 0.5437 0.5352 1.1437 0.057 Uiso calc R 1 . .
H H32C 0.5767 0.5691 1.0963 0.057 Uiso calc R 1 . .
C C33 0.5327(5) 0.4895(3) 0.9126(4) 0.042(2) Uani d . 1 . .
H H33A 0.5593 0.4620 0.9245 0.062 Uiso calc R 1 . .
H H33B 0.5557 0.4989 0.8753 0.062 Uiso calc R 1 . .
H H33C 0.4721 0.4851 0.9084 0.062 Uiso calc R 1 . .
C C34 0.6399(5) 0.5338(3) 0.9642(4) 0.050(3) Uani d . 1 . .
H H34A 0.6644 0.5397 0.9260 0.075 Uiso calc R 1 . .
H H34B 0.6689 0.5090 0.9823 0.075 Uiso calc R 1 . .
H H34C 0.6460 0.5596 0.9890 0.075 Uiso calc R 1 . .
C C35 0.4626(5) 0.6289(2) 1.0424(4) 0.032(2) Uani d . 1 . .
H H35A 0.4107 0.6420 1.0274 0.049 Uiso calc R 1 . .
H H35B 0.5030 0.6520 1.0516 0.049 Uiso calc R 1 . .
H H35C 0.4506 0.6121 1.0776 0.049 Uiso calc R 1 . .
C C36 0.5230(6) 0.6220(3) 0.9422(4) 0.043(3) Uani d . 1 . .
H H36A 0.5594 0.6469 0.9514 0.065 Uiso calc R 1 . .
H H36B 0.4726 0.6324 0.9218 0.065 Uiso calc R 1 . .
H H36C 0.5530 0.6014 0.9174 0.065 Uiso calc R 1 . .
C C37 0.4301(6) 0.5572(3) 0.7973(4) 0.053(3) Uani d . 1 . .
H H37A 0.4815 0.5718 0.7847 0.079 Uiso calc R 1 . .
H H37B 0.4303 0.5269 0.7838 0.079 Uiso calc R 1 . .
H H37C 0.4275 0.5577 0.8399 0.079 Uiso calc R 1 . .
C C38 0.3534(8) 0.5825(4) 0.7079(4) 0.064(3) Uani d . 1 . .
H H38A 0.3500 0.5529 0.6918 0.095 Uiso calc R 1 . .
H H38B 0.4042 0.5968 0.6937 0.095 Uiso calc R 1 . .
H H38C 0.3041 0.5993 0.6955 0.095 Uiso calc R 1 . .
C C39 0.4142(6) 0.6760(3) 0.7968(4) 0.044(3) Uani d . 1 . .
H H39A 0.4643 0.6836 0.8195 0.066 Uiso calc R 1 . .
H H39B 0.3897 0.7025 0.7800 0.066 Uiso calc R 1 . .
H H39C 0.4295 0.6559 0.7655 0.066 Uiso calc R 1 . .
C C40 0.3224(6) 0.6819(3) 0.8827(4) 0.037(2) Uani d . 1 . .
H H40A 0.2920 0.7070 0.8667 0.055 Uiso calc R 1 . .
H H40B 0.3703 0.6921 0.9058 0.055 Uiso calc R 1 . .
H H40C 0.2850 0.6648 0.9074 0.055 Uiso calc R 1 . .
C C41 0.1994(6) 0.6669(3) 0.7506(4) 0.038(2) Uani d . 1 . .
H H41A 0.1473 0.6806 0.7635 0.057 Uiso calc R 1 . .
H H41B 0.1967 0.6621 0.7085 0.057 Uiso calc R 1 . .
H H41C 0.2468 0.6860 0.7599 0.057 Uiso calc R 1 . .
C C42 0.1428(7) 0.5918(3) 0.7673(5) 0.050(3) Uani d . 1 . .
H H42A 0.1355 0.5896 0.7250 0.075 Uiso calc R 1 . .
H H42B 0.0903 0.6015 0.7848 0.075 Uiso calc R 1 . .
H H42C 0.1584 0.5631 0.7830 0.075 Uiso calc R 1 . .
C C43 0.0837(6) 0.6568(3) 0.9081(4) 0.030(2) Uani d . 1 . .
H H43A 0.0622 0.6857 0.9186 0.044 Uiso calc R 1 . .
H H43B 0.1063 0.6578 0.8687 0.044 Uiso calc R 1 . .
H H43C 0.1282 0.6484 0.9355 0.044 Uiso calc R 1 . .
C C44 -0.0613(7) 0.6356(3) 0.8744(5) 0.045(3) Uani d . 1 . .
H H44A -0.0445 0.6414 0.8343 0.067 Uiso calc R 1 . .
H H44B -0.0882 0.6617 0.8904 0.067 Uiso calc R 1 . .
H H44C -0.1007 0.6111 0.8751 0.067 Uiso calc R 1 . .
C C45 -0.0586(6) 0.5189(3) 0.9002(4) 0.033(2) Uani d . 1 . .
H H45A -0.0893 0.5309 0.8668 0.050 Uiso calc R 1 . .
H H45B -0.0841 0.4912 0.9120 0.050 Uiso calc R 1 . .
H H45C -0.0001 0.5139 0.8895 0.050 Uiso calc R 1 . .
C C46 -0.1475(6) 0.5588(4) 0.9741(5) 0.046(3) Uani d . 1 . .
H H46A -0.1706 0.5314 0.9890 0.069 Uiso calc R 1 . .
H H46B -0.1843 0.5703 0.9435 0.069 Uiso calc R 1 . .
H H46C -0.1433 0.5801 1.0059 0.069 Uiso calc R 1 . .
C C47 -0.0318(7) 0.6524(4) 1.0354(5) 0.052(3) Uani d . 1 . .
H H47A 0.0052 0.6701 1.0602 0.077 Uiso calc R 1 . .
H H47B -0.0863 0.6491 1.0542 0.077 Uiso calc R 1 . .
H H47C -0.0394 0.6669 0.9977 0.077 Uiso calc R 1 . .
C C48 0.0185(7) 0.5820(4) 1.0791(4) 0.041(3) Uani d . 1 . .
H H48A -0.0361 0.5721 1.0931 0.061 Uiso calc R 1 . .
H H48B 0.0461 0.5996 1.1092 0.061 Uiso calc R 1 . .
H H48C 0.0534 0.5566 1.0700 0.061 Uiso calc R 1 . .
Ce Ce3 0.23763(3) 0.863346(13) 0.686301(18) 0.01293(10) Uani d . 1 . .
P P9 0.01473(14) 0.80796(7) 0.69531(10) 0.0180(5) Uani d . 1 . .
P P10 0.29502(15) 0.78355(7) 0.55792(9) 0.0196(5) Uani d . 1 . .
P P11 0.47679(12) 0.86406(7) 0.72080(8) 0.0199(4) Uani d . 1 . .
P P12 0.17030(13) 0.96496(6) 0.78115(9) 0.0179(4) Uani d . 1 . .
O O21 0.0972(4) 0.83402(17) 0.6931(2) 0.0201(12) Uani d . 1 . .
O O22 0.2730(4) 0.81275(17) 0.6093(2) 0.0233(13) Uani d . 1 . .
O O23 0.3859(3) 0.87277(18) 0.7014(2) 0.0210(12) Uani d . 1 . .
O O24 0.2046(3) 0.93110(17) 0.7384(2) 0.0194(13) Uani d . 1 . .
O O25 0.1551(4) 0.90120(18) 0.5999(2) 0.0234(13) Uani d . 1 . .
O O26 0.2086(4) 0.9464(2) 0.5346(3) 0.0366(17) Uani d . 1 . .
O O27 0.2877(4) 0.9215(2) 0.6084(3) 0.0260(14) Uani d . 1 . .
O O28 0.2624(4) 0.78910(18) 0.7428(3) 0.0235(14) Uani d . 1 . .
O O29 0.2364(5) 0.7803(2) 0.8374(3) 0.052(2) Uani d . 1 . .
O O30 0.2351(4) 0.8463(2) 0.7985(3) 0.0290(15) Uani d . 1 . .
N N29 0.0034(5) 0.7856(2) 0.7597(3) 0.0217(16) Uani d . 1 . .
N N30 0.0141(4) 0.7679(2) 0.6462(3) 0.0227(16) Uani d . 1 . .
N N31 -0.0664(4) 0.8413(2) 0.6819(3) 0.0210(15) Uani d . 1 . .
N N32 0.3498(5) 0.7412(2) 0.5819(3) 0.0259(17) Uani d . 1 . .
N N33 0.2078(5) 0.7666(2) 0.5247(3) 0.0267(17) Uani d . 1 . .
N N34 0.3529(5) 0.8096(2) 0.5093(3) 0.0316(18) Uani d . 1 . .
N N35 0.4986(4) 0.8159(2) 0.7492(3) 0.0243(15) Uani d . 1 . .
N N36 0.5008(4) 0.9005(2) 0.7721(3) 0.0343(17) Uani d . 1 . .
N N37 0.5401(4) 0.8667(2) 0.6626(3) 0.0224(14) Uani d . 1 . .
N N38 0.1737(4) 0.9510(2) 0.8517(3) 0.0273(16) Uani d . 1 . .
N N39 0.2289(4) 1.01016(19) 0.7791(3) 0.0248(15) Uani d . 1 . .
N N40 0.0708(4) 0.9750(2) 0.7634(3) 0.0214(15) Uani d . 1 . .
N N41 0.2181(4) 0.9240(2) 0.5799(3) 0.0197(15) Uani d . 1 . .
N N42 0.2433(5) 0.8031(2) 0.7939(3) 0.0237(17) Uani d . 1 . .
C C49 0.0221(7) 0.8101(3) 0.8150(4) 0.038(2) Uani d . 1 . .
H H49A 0.0658 0.7947 0.8370 0.057 Uiso calc R 1 . .
H H49B -0.0288 0.8119 0.8383 0.057 Uiso calc R 1 . .
H H49C 0.0415 0.8396 0.8055 0.057 Uiso calc R 1 . .
C C50 -0.0419(6) 0.7440(3) 0.7722(4) 0.032(2) Uani d . 1 . .
H H50A -0.0943 0.7506 0.7922 0.048 Uiso calc R 1 . .
H H50B -0.0067 0.7254 0.7970 0.048 Uiso calc R 1 . .
H H50C -0.0543 0.7288 0.7357 0.048 Uiso calc R 1 . .
C C51 0.0822(6) 0.7340(3) 0.6479(4) 0.026(2) Uani d . 1 . .
H H51A 0.1076 0.7316 0.6095 0.039 Uiso calc R 1 . .
H H51B 0.0581 0.7057 0.6589 0.039 Uiso calc R 1 . .
H H51C 0.1250 0.7425 0.6766 0.039 Uiso calc R 1 . .
C C52 -0.0576(6) 0.7556(3) 0.6091(4) 0.030(2) Uani d . 1 . .
H H52A -0.0774 0.7265 0.6202 0.045 Uiso calc R 1 . .
H H52B -0.0402 0.7552 0.5683 0.045 Uiso calc R 1 . .
H H52C -0.1028 0.7769 0.6139 0.045 Uiso calc R 1 . .
C C53 -0.1515(5) 0.8334(3) 0.7045(4) 0.028(2) Uani d . 1 . .
H H53A -0.1845 0.8171 0.6756 0.043 Uiso calc R 1 . .
H H53B -0.1788 0.8615 0.7123 0.043 Uiso calc R 1 . .
H H53C -0.1477 0.8165 0.7406 0.043 Uiso calc R 1 . .
C C54 -0.0633(5) 0.8695(3) 0.6286(3) 0.030(2) Uani d . 1 . .
H H54A -0.0912 0.8974 0.6365 0.044 Uiso calc R 1 . .
H H54B -0.0919 0.8547 0.5963 0.044 Uiso calc R 1 . .
H H54C -0.0048 0.8749 0.6183 0.044 Uiso calc R 1 . .
C C55 0.4142(6) 0.7175(3) 0.5472(4) 0.057(3) Uani d . 1 . .
H H55A 0.3894 0.6911 0.5304 0.085 Uiso calc R 1 . .
H H55B 0.4614 0.7095 0.5726 0.085 Uiso calc R 1 . .
H H55C 0.4341 0.7365 0.5160 0.085 Uiso calc R 1 . .
C C56 0.3221(6) 0.7151(3) 0.6343(3) 0.027(2) Uani d . 1 . .
H H56A 0.3710 0.7013 0.6528 0.040 Uiso calc R 1 . .
H H56B 0.2823 0.6925 0.6219 0.040 Uiso calc R 1 . .
H H56C 0.2951 0.7346 0.6622 0.040 Uiso calc R 1 . .
C C57 0.2000(7) 0.7238(3) 0.4941(4) 0.039(2) Uani d . 1 . .
H H57A 0.2013 0.7285 0.4520 0.058 Uiso calc R 1 . .
H H57B 0.1470 0.7099 0.5045 0.058 Uiso calc R 1 . .
H H57C 0.2468 0.7048 0.5056 0.058 Uiso calc R 1 . .
C C58 0.1435(6) 0.7986(3) 0.5087(4) 0.041(3) Uani d . 1 . .
H H58A 0.0883 0.7876 0.5200 0.061 Uiso calc R 1 . .
H H58B 0.1443 0.8034 0.4666 0.061 Uiso calc R 1 . .
H H58C 0.1547 0.8262 0.5289 0.061 Uiso calc R 1 . .
C C59 0.3469(7) 0.8029(4) 0.4453(4) 0.065(4) Uani d . 1 . .
H H59A 0.3966 0.7872 0.4319 0.097 Uiso calc R 1 . .
H H59B 0.3434 0.8313 0.4258 0.097 Uiso calc R 1 . .
H H59C 0.2967 0.7858 0.4360 0.097 Uiso calc R 1 . .
C C60 0.4314(7) 0.8317(4) 0.5298(4) 0.071(4) Uani d . 1 . .
H H60A 0.4360 0.8604 0.5112 0.106 Uiso calc R 1 . .
H H60B 0.4799 0.8138 0.5196 0.106 Uiso calc R 1 . .
H H60C 0.4296 0.8354 0.5721 0.106 Uiso calc R 1 . .
C C61 0.4952(6) 0.7753(3) 0.7119(4) 0.036(2) Uani d . 1 . .
H H61A 0.4382 0.7635 0.7118 0.054 Uiso calc R 1 . .
H H61B 0.5341 0.7534 0.7276 0.054 Uiso calc R 1 . .
H H61C 0.5111 0.7826 0.6720 0.054 Uiso calc R 1 . .
C C62 0.4790(6) 0.8062(3) 0.8113(3) 0.046(2) Uani d . 1 . .
H H62A 0.5185 0.7844 0.8263 0.069 Uiso calc R 1 . .
H H62B 0.4218 0.7948 0.8139 0.069 Uiso calc R 1 . .
H H62C 0.4838 0.8331 0.8342 0.069 Uiso calc R 1 . .
C C63 0.5904(6) 0.9043(3) 0.7933(5) 0.066(3) Uani d . 1 . .
H H63A 0.5913 0.9076 0.8357 0.099 Uiso calc R 1 . .
H H63B 0.6167 0.9299 0.7755 0.099 Uiso calc R 1 . .
H H63C 0.6214 0.8779 0.7826 0.099 Uiso calc R 1 . .
C C64 0.4474(6) 0.9357(3) 0.7886(5) 0.066(3) Uani d . 1 . .
H H64A 0.4689 0.9631 0.7725 0.098 Uiso calc R 1 . .
H H64B 0.4459 0.9378 0.8311 0.098 Uiso calc R 1 . .
H H64C 0.3907 0.9305 0.7735 0.098 Uiso calc R 1 . .
C C65 0.6288(5) 0.8505(3) 0.6650(4) 0.0317(19) Uani d . 1 . .
H H65A 0.6672 0.8755 0.6647 0.048 Uiso calc R 1 . .
H H65B 0.6395 0.8320 0.6311 0.048 Uiso calc R 1 . .
H H65C 0.6377 0.8336 0.7006 0.048 Uiso calc R 1 . .
C C66 0.5280(5) 0.9029(2) 0.6201(3) 0.0290(18) Uani d . 1 . .
H H66A 0.5428 0.8928 0.5811 0.043 Uiso calc R 1 . .
H H66B 0.5639 0.9276 0.6311 0.043 Uiso calc R 1 . .
H H66C 0.4693 0.9122 0.6202 0.043 Uiso calc R 1 . .
C C67 0.1048(6) 0.9256(3) 0.8791(4) 0.049(3) Uani d . 1 . .
H H67A 0.1037 0.9318 0.9209 0.074 Uiso calc R 1 . .
H H67B 0.1143 0.8943 0.8730 0.074 Uiso calc R 1 . .
H H67C 0.0511 0.9340 0.8614 0.074 Uiso calc R 1 . .
C C68 0.2561(6) 0.9414(3) 0.8794(4) 0.044(2) Uani d . 1 . .
H H68A 0.2700 0.9106 0.8736 0.066 Uiso calc R 1 . .
H H68B 0.2534 0.9476 0.9211 0.066 Uiso calc R 1 . .
H H68C 0.2993 0.9597 0.8617 0.066 Uiso calc R 1 . .
C C69 0.2304(6) 1.0442(3) 0.8258(4) 0.041(2) Uani d . 1 . .
H H69A 0.1946 1.0687 0.8142 0.061 Uiso calc R 1 . .
H H69B 0.2879 1.0545 0.8318 0.061 Uiso calc R 1 . .
H H69C 0.2095 1.0315 0.8620 0.061 Uiso calc R 1 . .
C C70 0.2677(6) 1.0235(3) 0.7241(4) 0.042(2) Uani d . 1 . .
H H70A 0.3254 1.0330 0.7316 0.063 Uiso calc R 1 . .
H H70B 0.2357 1.0476 0.7069 0.063 Uiso calc R 1 . .
H H70C 0.2678 0.9987 0.6971 0.063 Uiso calc R 1 . .
C C71 0.0247(6) 1.0142(3) 0.7858(4) 0.043(2) Uani d . 1 . .
H H71A 0.0027 1.0078 0.8245 0.065 Uiso calc R 1 . .
H H71B -0.0218 1.0212 0.7593 0.065 Uiso calc R 1 . .
H H71C 0.0631 1.0391 0.7882 0.065 Uiso calc R 1 . .
C C72 0.0136(5) 0.9415(3) 0.7384(4) 0.034(2) Uani d . 1 . .
H H72A -0.0250 0.9553 0.7106 0.052 Uiso calc R 1 . .
H H72B -0.0184 0.9278 0.7697 0.052 Uiso calc R 1 . .
H H72C 0.0465 0.9191 0.7183 0.052 Uiso calc R 1 . .
Ce Ce4 0.23742(3) 0.868253(13) 0.200816(19) 0.01393(10) Uani d . 1 . .
P P13 0.20401(14) 0.98002(7) 0.28357(9) 0.0198(4) Uani d . 1 . .
P P14 0.46704(12) 0.85359(6) 0.25212(8) 0.0172(4) Uani d . 1 . .
P P15 0.30069(14) 0.80210(7) 0.06128(9) 0.0204(5) Uani d . 1 . .
P P16 0.01329(14) 0.81818(7) 0.20925(9) 0.0180(5) Uani d . 1 . .
O O31 0.2193(4) 0.93515(18) 0.2576(2) 0.0232(13) Uani d . 1 . .
O O32 0.3845(3) 0.86956(18) 0.2254(2) 0.0227(13) Uani d . 1 . .
O O33 0.2713(4) 0.82408(18) 0.1174(2) 0.0238(14) Uani d . 1 . .
O O34 0.0944(4) 0.84516(17) 0.2086(2) 0.0244(13) Uani d . 1 . .
O O35 0.1552(4) 0.9083(2) 0.1148(3) 0.0276(14) Uani d . 1 . .
O O36 0.2185(5) 0.9425(2) 0.0417(3) 0.0413(18) Uani d . 1 . .
O O37 0.2903(4) 0.9268(2) 0.1230(3) 0.0278(15) Uani d . 1 . .
O O38 0.2289(4) 0.83921(18) 0.3096(3) 0.0258(14) Uani d . 1 . .
O O39 0.2178(4) 0.76932(19) 0.3336(3) 0.0328(16) Uani d . 1 . .
O O40 0.2506(4) 0.78833(18) 0.2426(3) 0.0251(14) Uani d . 1 . .
N N43 0.1124(4) 0.9982(2) 0.2576(3) 0.0242(15) Uani d . 1 . .
N N44 0.2709(4) 1.0200(2) 0.2678(3) 0.0257(16) Uani d . 1 . .
N N45 0.2122(4) 0.9760(2) 0.3557(3) 0.0266(15) Uani d . 1 . .
N N46 0.4608(4) 0.8605(2) 0.3254(2) 0.0235(14) Uani d . 1 . .
N N47 0.5449(4) 0.8810(2) 0.2212(3) 0.0273(15) Uani d . 1 . .
N N48 0.4928(4) 0.8018(2) 0.2459(3) 0.0220(15) Uani d . 1 . .
N N49 0.3577(4) 0.8364(2) 0.0225(3) 0.0328(17) Uani d . 1 . .
N N50 0.3590(5) 0.7588(2) 0.0769(3) 0.0227(16) Uani d . 1 . .
N N51 0.2195(5) 0.7862(2) 0.0203(3) 0.0338(19) Uani d . 1 . .
N N52 0.0059(5) 0.7919(2) 0.2716(3) 0.0261(17) Uani d . 1 . .
N N53 0.0128(4) 0.7823(2) 0.1551(3) 0.0212(16) Uani d . 1 . .
N N54 -0.0679(4) 0.8521(2) 0.2019(3) 0.0242(16) Uani d . 1 . .
N N55 0.2231(5) 0.9268(2) 0.0919(3) 0.0220(16) Uani d . 1 . .
N N56 0.2327(4) 0.7973(2) 0.2963(3) 0.0195(16) Uani d . 1 . .
C C73 0.0469(5) 0.9664(3) 0.2382(4) 0.029(2) Uani d . 1 . .
H H73A 0.0037 0.9817 0.2156 0.043 Uiso calc R 1 . .
H H73B 0.0214 0.9527 0.2722 0.043 Uiso calc R 1 . .
H H73C 0.0726 0.9438 0.2140 0.043 Uiso calc R 1 . .
C C74 0.0762(6) 1.0408(3) 0.2769(4) 0.041(2) Uani d . 1 . .
H H74A 0.0372 1.0357 0.3088 0.062 Uiso calc R 1 . .
H H74B 0.0462 1.0544 0.2442 0.062 Uiso calc R 1 . .
H H74C 0.1213 1.0601 0.2901 0.062 Uiso calc R 1 . .
C C75 0.2670(7) 1.0431(4) 0.2111(4) 0.059(3) Uani d . 1 . .
H H75A 0.3034 1.0283 0.1833 0.089 Uiso calc R 1 . .
H H75B 0.2859 1.0733 0.2163 0.089 Uiso calc R 1 . .
H H75C 0.2093 1.0429 0.1964 0.089 Uiso calc R 1 . .
C C76 0.3560(6) 1.0217(3) 0.2958(4) 0.047(2) Uani d . 1 . .
H H76A 0.3735 1.0522 0.3001 0.070 Uiso calc R 1 . .
H H76B 0.3963 1.0061 0.2716 0.070 Uiso calc R 1 . .
H H76C 0.3538 1.0080 0.3343 0.070 Uiso calc R 1 . .
C C77 0.2023(6) 1.0147(3) 0.3949(3) 0.041(2) Uani d . 1 . .
H H77A 0.2377 1.0110 0.4295 0.062 Uiso calc R 1 . .
H H77B 0.1436 1.0173 0.4065 0.062 Uiso calc R 1 . .
H H77C 0.2191 1.0412 0.3742 0.062 Uiso calc R 1 . .
C C78 0.1899(6) 0.9336(3) 0.3846(4) 0.034(2) Uani d . 1 . .
H H78A 0.1314 0.9345 0.3969 0.051 Uiso calc R 1 . .
H H78B 0.2263 0.9291 0.4186 0.051 Uiso calc R 1 . .
H H78C 0.1977 0.9095 0.3571 0.051 Uiso calc R 1 . .
C C79 0.4155(5) 0.9006(2) 0.3460(3) 0.032(2) Uani d . 1 . .
H H79A 0.4510 0.9263 0.3403 0.049 Uiso calc R 1 . .
H H79B 0.4026 0.8975 0.3874 0.049 Uiso calc R 1 . .
H H79C 0.3633 0.9041 0.3237 0.049 Uiso calc R 1 . .
C C80 0.5369(5) 0.8506(2) 0.3618(3) 0.0275(18) Uani d . 1 . .
H H80A 0.5202 0.8458 0.4022 0.041 Uiso calc R 1 . .
H H80B 0.5761 0.8752 0.3600 0.041 Uiso calc R 1 . .
H H80C 0.5642 0.8242 0.3469 0.041 Uiso calc R 1 . .
C C81 0.5308(6) 0.9233(3) 0.1934(6) 0.091(5) Uani d . 1 . .
H H81A 0.5648 0.9254 0.1583 0.136 Uiso calc R 1 . .
H H81B 0.5467 0.9467 0.2204 0.136 Uiso calc R 1 . .
H H81C 0.4715 0.9262 0.1829 0.136 Uiso calc R 1 . .
C C82 0.6350(5) 0.8702(3) 0.2298(4) 0.039(2) Uani d . 1 . .
H H82A 0.6617 0.8929 0.2538 0.058 Uiso calc R 1 . .
H H82B 0.6627 0.8688 0.1920 0.058 Uiso calc R 1 . .
H H82C 0.6401 0.8420 0.2495 0.058 Uiso calc R 1 . .
C C83 0.5227(6) 0.7853(3) 0.1878(4) 0.038(2) Uani d . 1 . .
H H83A 0.4757 0.7721 0.1664 0.057 Uiso calc R 1 . .
H H83B 0.5665 0.7633 0.1939 0.057 Uiso calc R 1 . .
H H83C 0.5454 0.8097 0.1653 0.057 Uiso calc R 1 . .
C C84 0.4576(5) 0.7669(3) 0.2838(4) 0.0322(19) Uani d . 1 . .
H H84A 0.5020 0.7462 0.2944 0.048 Uiso calc R 1 . .
H H84B 0.4128 0.7516 0.2629 0.048 Uiso calc R 1 . .
H H84C 0.4351 0.7802 0.3192 0.048 Uiso calc R 1 . .
C C85 0.4271(6) 0.8621(3) 0.0514(4) 0.050(3) Uani d . 1 . .
H H85A 0.4231 0.8928 0.0397 0.074 Uiso calc R 1 . .
H H85B 0.4814 0.8502 0.0395 0.074 Uiso calc R 1 . .
H H85C 0.4219 0.8599 0.0937 0.074 Uiso calc R 1 . .
C C86 0.3654(7) 0.8349(4) -0.0419(4) 0.064(3) Uani d . 1 . .
H H86A 0.4149 0.8178 -0.0523 0.096 Uiso calc R 1 . .
H H86B 0.3709 0.8646 -0.0571 0.096 Uiso calc R 1 . .
H H86C 0.3153 0.8212 -0.0588 0.096 Uiso calc R 1 . .
C C87 0.4330(5) 0.7455(3) 0.0402(4) 0.038(2) Uani d . 1 . .
H H87A 0.4135 0.7269 0.0081 0.057 Uiso calc R 1 . .
H H87B 0.4734 0.7293 0.0642 0.057 Uiso calc R 1 . .
H H87C 0.4598 0.7716 0.0244 0.057 Uiso calc R 1 . .
C C88 0.3298(6) 0.7254(3) 0.1196(4) 0.034(2) Uani d . 1 . .
H H88A 0.3780 0.7137 0.1412 0.051 Uiso calc R 1 . .
H H88B 0.3015 0.7015 0.0988 0.051 Uiso calc R 1 . .
H H88C 0.2906 0.7389 0.1468 0.051 Uiso calc R 1 . .
C C89 0.1507(7) 0.8183(4) 0.0084(5) 0.056(3) Uani d . 1 . .
H H89A 0.0963 0.8041 0.0136 0.084 Uiso calc R 1 . .
H H89B 0.1550 0.8290 -0.0316 0.084 Uiso calc R 1 . .
H H89C 0.1557 0.8429 0.0355 0.084 Uiso calc R 1 . .
C C90 0.2130(7) 0.7446(3) -0.0109(4) 0.043(3) Uani d . 1 . .
H H90A 0.2112 0.7502 -0.0529 0.064 Uiso calc R 1 . .
H H90B 0.1616 0.7295 0.0006 0.064 Uiso calc R 1 . .
H H90C 0.2616 0.7264 -0.0015 0.064 Uiso calc R 1 . .
C C91 -0.0344(7) 0.7471(3) 0.2791(4) 0.038(3) Uani d . 1 . .
H H91A -0.0888 0.7504 0.2981 0.058 Uiso calc R 1 . .
H H91B 0.0021 0.7286 0.3031 0.058 Uiso calc R 1 . .
H H91C -0.0425 0.7335 0.2408 0.058 Uiso calc R 1 . .
C C92 0.0140(7) 0.8152(4) 0.3277(4) 0.045(3) Uani d . 1 . .
H H92A 0.0532 0.7994 0.3531 0.068 Uiso calc R 1 . .
H H92B -0.0409 0.8168 0.3463 0.068 Uiso calc R 1 . .
H H92C 0.0352 0.8448 0.3209 0.068 Uiso calc R 1 . .
C C93 0.0824(6) 0.7501(3) 0.1500(4) 0.040(3) Uani d . 1 . .
H H93A 0.1067 0.7521 0.1111 0.060 Uiso calc R 1 . .
H H93B 0.0606 0.7206 0.1562 0.060 Uiso calc R 1 . .
H H93C 0.1255 0.7565 0.1793 0.060 Uiso calc R 1 . .
C C94 -0.0619(6) 0.7700(3) 0.1196(4) 0.033(2) Uani d . 1 . .
H H94A -0.0814 0.7410 0.1314 0.049 Uiso calc R 1 . .
H H94B -0.0468 0.7694 0.0784 0.049 Uiso calc R 1 . .
H H94C -0.1066 0.7914 0.1256 0.049 Uiso calc R 1 . .
C C95 -0.1524(5) 0.8425(3) 0.2243(4) 0.040(3) Uani d . 1 . .
H H95A -0.1882 0.8320 0.1924 0.060 Uiso calc R 1 . .
H H95B -0.1765 0.8692 0.2407 0.060 Uiso calc R 1 . .
H H95C -0.1485 0.8200 0.2545 0.060 Uiso calc R 1 . .
C C96 -0.0648(5) 0.8879(3) 0.1576(4) 0.038(2) Uani d . 1 . .
H H96A -0.0902 0.9144 0.1737 0.056 Uiso calc R 1 . .
H H96B -0.0958 0.8790 0.1226 0.056 Uiso calc R 1 . .
H H96C -0.0064 0.8939 0.1476 0.056 Uiso calc R 1 . .

loop_
_atom_site_aniso_label
_atom_site_aniso_U_11
_atom_site_aniso_U_22
_atom_site_aniso_U_33
_atom_site_aniso_U_12
_atom_site_aniso_U_13
_atom_site_aniso_U_23
W1 0.01705(18) 0.01836(19) 0.01421(16) -0.00015(12) 0.00113(13) -0.00098(13)
W2 0.01651(18) 0.02086(19) 0.01315(16) 0.00243(13) 0.00137(13) 0.00264(13)
W3 0.01681(18) 0.01789(19) 0.01512(17) -0.00130(12) 0.00127(13) -0.00188(13)
W4 0.01607(18) 0.01805(19) 0.01398(16) -0.00043(12) 0.00208(13) 0.00047(13)
Ag1 0.0426(5) 0.0317(4) 0.0156(3) 0.0019(3) 0.0014(3) 0.0021(3)
Ag2 0.0432(5) 0.0348(4) 0.0155(3) 0.0027(3) 0.0013(3) -0.0010(3)
Ag3 0.0446(5) 0.0320(4) 0.0154(3) -0.0002(3) 0.0013(3) 0.0000(3)
Ag4 0.0462(5) 0.0337(4) 0.0150(3) -0.0002(3) 0.0013(3) -0.0017(3)
S1 0.0197(12) 0.0375(12) 0.0225(11) -0.0053(9) 0.0052(9) -0.0048(10)
S2 0.0213(12) 0.0328(11) 0.0191(10) 0.0025(9) -0.0006(8) 0.0004(9)
S3 0.0328(13) 0.0169(10) 0.0224(11) 0.0026(9) 0.0010(9) -0.0014(9)
S4 0.0275(13) 0.0220(11) 0.0204(11) 0.0015(9) -0.0002(9) -0.0053(9)
S5 0.0196(12) 0.0491(14) 0.0226(11) 0.0073(10) 0.0047(9) 0.0046(11)
S6 0.0196(12) 0.0343(12) 0.0247(11) 0.0004(9) -0.0025(9) 0.0025(10)
S7 0.0307(13) 0.0216(10) 0.0188(10) 0.0024(9) -0.0001(9) 0.0048(9)
S8 0.0366(14) 0.0225(11) 0.0246(12) 0.0028(9) -0.0016(10) 0.0053(10)
S9 0.0209(12) 0.0370(12) 0.0202(11) -0.0084(9) 0.0055(9) -0.0019(10)
S10 0.0217(11) 0.0280(11) 0.0211(10) -0.0009(9) -0.0004(8) 0.0008(9)
S11 0.0254(12) 0.0159(10) 0.0230(11) 0.0006(8) 0.0013(9) -0.0010(9)
S12 0.0275(12) 0.0218(10) 0.0196(10) -0.0014(9) 0.0015(9) -0.0074(9)
S13 0.0214(12) 0.0288(11) 0.0207(11) 0.0057(9) 0.0061(9) 0.0018(9)
S14 0.0221(12) 0.0349(12) 0.0227(11) -0.0067(9) -0.0009(9) -0.0012(10)
S15 0.0262(12) 0.0240(11) 0.0229(11) -0.0002(9) 0.0039(9) 0.0058(9)
S16 0.0277(12) 0.0238(11) 0.0176(10) 0.0011(9) 0.0028(8) 0.0004(9)
Ce1 0.0114(2) 0.0133(2) 0.0156(2) -0.00090(16) -0.00033(16) 0.00136(19)
P1 0.0173(11) 0.0195(10) 0.0222(10) -0.0007(8) 0.0019(8) 0.0046(9)
P2 0.0174(11) 0.0353(12) 0.0277(11) -0.0073(9) -0.0052(8) 0.0077(10)
P3 0.0264(12) 0.0208(10) 0.0215(11) 0.0007(9) 0.0057(9) 0.0032(9)
P4 0.0156(11) 0.0182(10) 0.0205(11) 0.0002(8) 0.0005(8) -0.0034(9)
O1 0.020(3) 0.015(3) 0.019(3) -0.002(2) 0.003(2) 0.006(2)
O2 0.013(3) 0.025(3) 0.034(3) -0.002(2) -0.004(2) 0.003(3)
O3 0.024(3) 0.019(3) 0.018(3) -0.004(2) 0.005(2) 0.005(2)
O4 0.008(3) 0.022(3) 0.032(3) -0.002(2) -0.004(2) 0.005(2)
O5 0.036(4) 0.026(3) 0.030(3) -0.006(3) 0.000(3) 0.002(3)
O6 0.127(8) 0.041(4) 0.046(4) -0.028(5) 0.015(5) -0.023(4)
O7 0.042(4) 0.019(3) 0.029(3) -0.006(3) -0.007(3) 0.008(3)
O8 0.016(3) 0.024(3) 0.029(3) -0.003(2) 0.001(2) -0.001(2)
O9 0.039(4) 0.026(3) 0.033(4) -0.007(3) 0.002(3) -0.006(3)
O10 0.019(3) 0.018(3) 0.027(3) 0.003(2) -0.003(2) -0.003(2)
N1 0.014(4) 0.030(4) 0.038(4) -0.007(3) 0.000(3) 0.014(3)
N2 0.047(5) 0.029(4) 0.023(4) -0.008(3) 0.010(3) -0.008(3)
N3 0.023(4) 0.023(3) 0.024(3) 0.006(3) -0.002(3) 0.000(3)
N4 0.036(5) 0.070(6) 0.049(5) -0.008(4) 0.001(4) -0.018(5)
N5 0.018(4) 0.079(6) 0.064(5) 0.008(4) 0.000(4) 0.045(5)
N6 0.012(4) 0.039(4) 0.050(4) -0.005(3) 0.005(3) 0.002(4)
N7 0.024(4) 0.023(3) 0.030(4) -0.003(3) 0.001(3) -0.004(3)
N8 0.050(5) 0.036(4) 0.023(4) 0.014(3) 0.023(3) 0.010(3)
N9 0.023(4) 0.026(4) 0.023(4) 0.000(3) 0.005(3) -0.002(3)
N10 0.015(4) 0.018(3) 0.026(4) 0.001(3) -0.004(3) 0.003(3)
N11 0.018(4) 0.019(3) 0.023(3) 0.000(3) -0.001(3) -0.002(3)
N12 0.032(4) 0.021(4) 0.033(4) 0.002(3) 0.002(3) -0.008(3)
N13 0.026(4) 0.014(3) 0.021(4) -0.005(3) -0.001(3) -0.002(3)
N14 0.045(6) 0.028(4) 0.045(5) -0.002(4) -0.002(4) -0.021(4)
C1 0.019(5) 0.037(5) 0.042(5) 0.004(4) 0.004(4) -0.002(4)
C2 0.033(6) 0.059(6) 0.085(8) -0.019(5) 0.000(5) 0.038(6)
C3 0.078(10) 0.212(17) 0.026(6) 0.052(10) 0.006(6) -0.031(8)
C4 0.063(8) 0.083(8) 0.024(5) -0.025(6) -0.006(5) -0.015(5)
C5 0.051(6) 0.024(4) 0.055(6) -0.001(4) -0.008(5) 0.014(4)
C6 0.026(5) 0.026(4) 0.046(5) 0.008(4) -0.006(4) -0.013(4)
C7 0.036(6) 0.066(8) 0.110(10) 0.028(5) -0.040(6) -0.060(8)
C8 0.098(11) 0.209(17) 0.048(7) -0.080(11) 0.030(7) -0.065(9)
C9 0.034(5) 0.029(4) 0.055(6) -0.004(4) -0.011(4) 0.004(4)
C10 0.026(6) 0.146(12) 0.103(9) 0.008(7) 0.001(6) 0.080(9)
C11 0.034(6) 0.063(7) 0.078(7) -0.015(5) 0.012(5) -0.003(6)
C12 0.048(6) 0.053(6) 0.039(5) -0.002(5) 0.014(4) -0.001(5)
C13 0.038(6) 0.016(4) 0.030(5) -0.009(4) 0.005(4) -0.008(4)
C14 0.035(5) 0.033(5) 0.069(6) -0.004(4) 0.006(5) 0.004(5)
C15 0.061(6) 0.033(4) 0.027(4) -0.014(4) 0.033(4) -0.008(4)
C16 0.073(8) 0.043(5) 0.042(5) 0.018(5) 0.029(5) 0.016(5)
C17 0.035(5) 0.031(5) 0.024(4) 0.002(4) -0.005(4) 0.004(4)
C18 0.038(6) 0.041(6) 0.039(5) 0.004(5) -0.008(4) -0.004(5)
C19 0.031(5) 0.019(4) 0.035(5) -0.005(4) 0.000(4) 0.000(4)
C20 0.030(5) 0.032(5) 0.023(4) 0.001(4) -0.007(4) 0.005(4)
C21 0.026(5) 0.021(4) 0.033(4) -0.001(3) -0.004(4) -0.011(4)
C22 0.018(5) 0.042(5) 0.048(6) 0.003(4) -0.004(4) 0.009(5)
C23 0.036(6) 0.035(5) 0.039(5) -0.001(4) 0.006(4) -0.019(4)
C24 0.037(6) 0.033(5) 0.028(5) 0.001(4) -0.001(4) -0.005(4)
Ce2 0.0105(2) 0.0135(2) 0.0153(2) -0.00026(16) 0.00115(16) 0.00153(18)
P5 0.0228(12) 0.0178(10) 0.0198(10) -0.0028(8) -0.0006(8) 0.0031(9)
P6 0.0131(10) 0.0177(10) 0.0217(10) -0.0017(7) -0.0006(8) -0.0003(8)
P7 0.0211(11) 0.0218(10) 0.0155(10) 0.0000(8) 0.0037(8) 0.0041(9)
P8 0.0109(11) 0.0202(10) 0.0258(11) 0.0000(8) 0.0018(8) -0.0042(9)
O11 0.023(3) 0.016(3) 0.014(3) 0.001(2) 0.002(2) 0.001(2)
O12 0.011(3) 0.026(3) 0.024(3) -0.004(2) -0.007(2) 0.002(2)
O13 0.020(3) 0.019(3) 0.023(3) -0.002(2) 0.001(2) 0.006(2)
O14 0.007(3) 0.023(3) 0.022(3) -0.001(2) 0.004(2) -0.001(2)
O15 0.012(3) 0.026(3) 0.027(3) -0.004(2) 0.008(2) -0.004(2)
O16 0.055(5) 0.048(4) 0.023(3) -0.007(3) 0.009(3) -0.019(3)
O17 0.021(3) 0.026(3) 0.032(3) 0.008(2) 0.001(3) -0.005(3)
O18 0.023(3) 0.024(3) 0.020(3) 0.002(2) 0.001(2) 0.002(3)
O19 0.071(5) 0.036(4) 0.030(4) -0.018(3) 0.011(3) -0.027(3)
O20 0.032(4) 0.022(3) 0.021(3) -0.001(3) 0.004(3) 0.005(3)
N15 0.023(4) 0.021(3) 0.047(4) -0.007(3) -0.009(3) 0.007(3)
N16 0.029(4) 0.024(3) 0.034(4) -0.004(3) 0.002(3) 0.012(3)
N17 0.021(4) 0.023(4) 0.040(4) 0.003(3) -0.005(3) -0.004(3)
N18 0.021(3) 0.022(3) 0.028(3) -0.004(3) -0.005(3) 0.009(3)
N19 0.013(4) 0.041(4) 0.048(4) 0.000(3) -0.004(3) -0.030(4)
N20 0.028(4) 0.014(3) 0.025(3) -0.004(3) -0.007(3) 0.000(3)
N21 0.040(5) 0.038(4) 0.017(3) 0.001(3) 0.013(3) -0.007(3)
N22 0.030(4) 0.024(4) 0.024(4) -0.007(3) 0.003(3) -0.001(3)
N23 0.026(4) 0.035(4) 0.031(4) -0.006(3) -0.002(3) 0.009(3)
N24 0.018(4) 0.019(3) 0.030(4) 0.005(3) -0.009(3) -0.001(3)
N25 0.015(4) 0.028(4) 0.040(4) 0.002(3) 0.001(3) -0.010(3)
N26 0.025(4) 0.026(4) 0.019(4) 0.002(3) 0.005(3) -0.006(3)
N27 0.045(5) 0.021(4) 0.020(4) -0.007(3) 0.010(3) -0.003(3)
N28 0.027(5) 0.044(5) 0.025(4) -0.007(4) 0.006(3) -0.007(4)
C25 0.013(5) 0.050(6) 0.045(5) 0.004(4) 0.004(4) 0.005(5)
C26 0.036(6) 0.038(5) 0.103(8) -0.019(5) -0.027(6) 0.015(6)
C27 0.054(6) 0.042(5) 0.034(5) -0.006(4) 0.004(4) 0.012(4)
C28 0.064(7) 0.036(5) 0.023(5) -0.002(5) 0.005(5) -0.005(4)
C29 0.043(6) 0.038(5) 0.051(5) 0.014(4) -0.009(4) -0.004(5)
C30 0.064(8) 0.077(8) 0.063(7) 0.022(6) -0.015(6) -0.037(7)
C31 0.031(5) 0.035(4) 0.034(4) -0.011(4) -0.009(4) 0.018(4)
C32 0.035(5) 0.043(5) 0.036(4) 0.000(4) -0.011(4) 0.010(4)
C33 0.017(4) 0.042(5) 0.064(6) 0.008(4) -0.008(4) -0.034(5)
C34 0.025(5) 0.071(7) 0.054(5) 0.003(5) -0.003(4) -0.037(5)
C35 0.030(5) 0.017(4) 0.050(5) -0.001(3) -0.005(4) -0.007(4)
C36 0.056(7) 0.034(5) 0.039(5) -0.018(5) -0.004(5) 0.018(4)
C37 0.035(6) 0.042(5) 0.081(7) 0.015(4) 0.028(5) -0.020(5)
C38 0.075(9) 0.079(8) 0.037(6) -0.010(6) 0.011(5) -0.027(6)
C39 0.057(7) 0.036(5) 0.038(5) -0.015(4) 0.020(5) -0.003(4)
C40 0.039(6) 0.031(5) 0.041(5) -0.003(4) 0.009(4) 0.000(4)
C41 0.043(6) 0.040(5) 0.030(5) 0.010(4) 0.004(4) 0.014(4)
C42 0.044(7) 0.042(5) 0.064(7) -0.022(5) -0.018(5) 0.014(5)
C43 0.022(5) 0.024(4) 0.043(5) -0.006(3) 0.002(4) 0.012(4)
C44 0.035(6) 0.029(5) 0.069(7) 0.013(4) -0.025(5) 0.002(5)
C45 0.037(5) 0.017(4) 0.046(5) 0.002(3) -0.011(4) -0.006(4)
C46 0.026(6) 0.047(6) 0.065(7) 0.000(4) 0.008(5) -0.008(5)
C47 0.040(7) 0.067(7) 0.048(6) -0.012(5) 0.019(5) -0.019(6)
C48 0.029(6) 0.060(6) 0.033(5) 0.000(5) 0.013(4) 0.005(5)
Ce3 0.0116(2) 0.0123(2) 0.0149(2) 0.00061(16) 0.00046(16) -0.00151(18)
P9 0.0115(10) 0.0173(10) 0.0251(11) -0.0015(8) 0.0010(8) 0.0005(9)
P10 0.0236(12) 0.0197(10) 0.0156(10) -0.0034(9) 0.0041(8) -0.0046(9)
P11 0.0144(10) 0.0231(10) 0.0221(10) 0.0019(8) -0.0021(8) -0.0052(9)
P12 0.0200(11) 0.0144(9) 0.0192(10) 0.0026(8) 0.0024(8) -0.0029(8)
O21 0.018(3) 0.021(3) 0.022(3) -0.001(2) 0.002(2) 0.002(2)
O22 0.029(3) 0.016(3) 0.025(3) 0.000(2) 0.003(2) -0.004(2)
O23 0.007(3) 0.031(3) 0.025(3) -0.001(2) -0.003(2) -0.003(3)
O24 0.018(3) 0.018(3) 0.023(3) 0.003(2) 0.000(2) -0.008(2)
O25 0.022(3) 0.018(3) 0.030(3) -0.007(2) -0.006(2) 0.008(2)
O26 0.034(4) 0.050(4) 0.026(3) 0.004(3) -0.001(3) 0.022(3)
O27 0.020(3) 0.033(3) 0.025(3) -0.006(2) 0.003(3) 0.002(3)
O28 0.032(4) 0.017(3) 0.021(3) 0.011(2) 0.005(2) -0.001(2)
O29 0.087(6) 0.040(4) 0.030(4) 0.020(4) 0.012(4) 0.018(3)
O30 0.041(4) 0.023(3) 0.024(3) 0.006(3) 0.005(3) 0.000(3)
N29 0.026(4) 0.027(4) 0.012(3) -0.002(3) 0.005(3) 0.002(3)
N30 0.010(4) 0.031(4) 0.027(4) 0.000(3) -0.002(3) -0.004(3)
N31 0.015(4) 0.019(3) 0.029(4) 0.001(3) 0.005(3) 0.004(3)
N32 0.028(4) 0.025(4) 0.025(4) 0.008(3) 0.007(3) -0.012(3)
N33 0.027(4) 0.024(4) 0.028(4) -0.002(3) -0.003(3) -0.014(3)
N34 0.034(4) 0.040(4) 0.020(3) -0.021(3) 0.003(3) -0.006(3)
N35 0.029(4) 0.021(3) 0.023(3) 0.002(3) 0.007(3) 0.002(3)
N36 0.014(3) 0.043(4) 0.046(4) 0.009(3) -0.013(3) -0.030(3)
N37 0.017(3) 0.023(3) 0.027(3) 0.001(3) -0.003(3) 0.006(3)
N38 0.026(4) 0.037(4) 0.019(3) 0.001(3) 0.005(3) -0.004(3)
N39 0.026(4) 0.011(3) 0.037(4) 0.001(3) 0.002(3) -0.009(3)
N40 0.024(4) 0.015(3) 0.025(3) 0.007(3) -0.002(3) -0.003(3)
N41 0.018(4) 0.023(3) 0.019(4) 0.002(3) 0.002(3) 0.001(3)
N42 0.034(4) 0.021(4) 0.016(3) 0.009(3) -0.003(3) 0.002(3)
C49 0.053(7) 0.037(5) 0.024(5) -0.009(5) -0.001(4) 0.001(4)
C50 0.039(6) 0.014(4) 0.043(5) -0.005(4) 0.017(4) 0.011(4)
C51 0.023(5) 0.019(4) 0.037(5) 0.000(3) -0.001(4) -0.003(4)
C52 0.013(4) 0.031(5) 0.047(5) 0.000(3) 0.000(4) -0.005(4)
C53 0.017(5) 0.027(4) 0.041(5) 0.007(3) 0.009(4) -0.006(4)
C54 0.017(4) 0.031(5) 0.040(5) 0.006(3) -0.011(4) -0.006(4)
C55 0.041(6) 0.070(7) 0.059(6) 0.023(5) 0.017(5) -0.020(6)
C56 0.044(6) 0.013(4) 0.023(4) -0.010(4) -0.005(4) 0.001(4)
C57 0.043(6) 0.033(5) 0.040(5) -0.006(4) 0.003(4) -0.030(5)
C58 0.031(6) 0.049(6) 0.043(6) 0.001(5) -0.001(4) -0.008(5)
C59 0.080(9) 0.095(9) 0.019(5) -0.053(7) 0.003(5) -0.003(5)
C60 0.088(9) 0.092(8) 0.032(5) -0.058(7) 0.007(5) -0.005(5)
C61 0.037(5) 0.026(4) 0.046(5) 0.001(4) -0.003(4) 0.002(4)
C62 0.051(6) 0.057(6) 0.030(5) 0.021(5) 0.004(4) 0.025(4)
C63 0.035(6) 0.072(7) 0.090(8) 0.007(5) -0.025(5) -0.060(6)
C64 0.035(6) 0.078(8) 0.083(8) 0.009(5) -0.017(5) -0.049(7)
C65 0.021(5) 0.031(4) 0.044(5) 0.003(4) 0.006(4) 0.005(4)
C66 0.018(4) 0.032(4) 0.037(4) -0.001(3) 0.000(3) 0.012(4)
C67 0.046(6) 0.063(6) 0.038(5) -0.020(5) 0.000(4) 0.010(5)
C68 0.058(7) 0.050(6) 0.023(5) 0.002(5) -0.007(4) 0.001(4)
C69 0.043(6) 0.024(4) 0.055(5) 0.000(4) -0.007(4) -0.014(4)
C70 0.032(6) 0.037(5) 0.057(6) -0.010(4) -0.001(5) 0.009(5)
C71 0.025(5) 0.037(5) 0.068(6) 0.008(4) 0.000(4) -0.024(5)
C72 0.026(5) 0.039(5) 0.038(5) 0.008(4) -0.001(4) 0.003(4)
Ce4 0.0111(2) 0.0124(2) 0.0183(2) 0.00022(16) 0.00083(16) -0.00175(18)
P13 0.0233(12) 0.0144(10) 0.0216(10) 0.0010(8) 0.0041(8) -0.0045(9)
P14 0.0120(10) 0.0173(9) 0.0222(10) -0.0002(7) -0.0003(8) 0.0010(8)
P15 0.0228(11) 0.0171(10) 0.0215(10) 0.0014(8) 0.0036(8) -0.0009(9)
P16 0.0119(11) 0.0187(10) 0.0234(11) -0.0017(8) 0.0018(8) 0.0004(9)
O31 0.026(3) 0.020(3) 0.023(3) 0.004(2) 0.006(2) -0.004(2)
O32 0.014(3) 0.024(3) 0.030(3) 0.002(2) -0.004(2) 0.000(3)
O33 0.026(3) 0.028(3) 0.018(3) 0.006(2) 0.005(2) -0.015(2)
O34 0.022(3) 0.017(3) 0.034(3) -0.006(2) -0.002(2) -0.002(2)
O35 0.016(3) 0.033(3) 0.034(3) 0.001(2) 0.004(2) 0.012(3)
O36 0.051(5) 0.040(4) 0.033(4) 0.001(3) 0.005(3) 0.016(3)
O37 0.027(4) 0.029(3) 0.027(3) -0.009(3) 0.006(3) 0.000(3)
O38 0.030(4) 0.017(3) 0.030(3) 0.003(2) -0.003(3) 0.002(3)
O39 0.054(4) 0.018(3) 0.026(3) -0.002(3) 0.001(3) 0.007(3)
O40 0.033(4) 0.013(3) 0.029(3) 0.007(2) 0.000(3) -0.007(3)
N43 0.027(4) 0.018(3) 0.028(3) 0.005(3) -0.001(3) -0.007(3)
N44 0.036(4) 0.014(3) 0.027(4) -0.001(3) 0.007(3) 0.006(3)
N45 0.040(4) 0.019(3) 0.021(3) -0.002(3) 0.009(3) -0.007(3)
N46 0.016(3) 0.030(3) 0.024(3) 0.008(3) -0.006(2) -0.011(3)
N47 0.009(3) 0.034(4) 0.039(4) 0.001(3) 0.001(3) 0.023(3)
N48 0.025(4) 0.020(3) 0.021(3) -0.002(3) 0.007(3) 0.003(3)
N49 0.033(4) 0.036(4) 0.029(4) 0.003(3) 0.010(3) 0.003(3)
N50 0.029(4) 0.019(3) 0.021(3) -0.002(3) 0.012(3) 0.001(3)
N51 0.037(5) 0.035(4) 0.029(4) 0.000(3) -0.005(3) -0.012(3)
N52 0.028(4) 0.029(4) 0.021(4) -0.006(3) -0.004(3) 0.004(3)
N53 0.017(4) 0.028(4) 0.020(3) 0.000(3) 0.001(3) -0.003(3)
N54 0.015(4) 0.022(3) 0.036(4) 0.003(3) 0.003(3) 0.002(3)
N55 0.024(4) 0.017(3) 0.025(4) 0.003(3) -0.001(3) -0.001(3)
N56 0.017(4) 0.014(3) 0.027(4) 0.002(3) -0.010(3) -0.001(3)
C73 0.018(5) 0.032(5) 0.035(5) 0.009(4) 0.000(4) 0.003(4)
C74 0.046(6) 0.028(5) 0.051(5) 0.019(4) -0.004(4) -0.007(4)
C75 0.057(7) 0.066(7) 0.055(6) -0.015(6) 0.004(5) 0.035(6)
C76 0.031(5) 0.036(5) 0.073(6) -0.008(4) -0.008(5) 0.010(5)
C77 0.059(7) 0.030(5) 0.035(5) 0.006(4) -0.002(4) -0.013(4)
C78 0.048(6) 0.027(5) 0.028(5) 0.004(4) 0.010(4) 0.001(4)
C79 0.031(5) 0.033(4) 0.033(4) 0.011(4) 0.003(4) -0.017(4)
C80 0.023(4) 0.026(4) 0.034(4) 0.006(3) -0.008(3) 0.000(4)
C81 0.033(6) 0.061(7) 0.179(13) -0.001(5) 0.014(7) 0.081(8)
C82 0.007(4) 0.044(5) 0.065(6) 0.002(4) 0.001(4) 0.027(5)
C83 0.043(6) 0.036(5) 0.037(5) 0.013(4) 0.002(4) -0.012(4)
C84 0.026(5) 0.028(4) 0.043(5) -0.001(4) -0.004(4) 0.006(4)
C85 0.046(6) 0.040(5) 0.063(6) -0.022(4) 0.029(5) -0.012(5)
C86 0.066(8) 0.092(9) 0.034(5) 0.012(6) 0.015(5) 0.025(6)
C87 0.033(5) 0.036(5) 0.045(5) 0.009(4) 0.010(4) 0.000(4)
C88 0.042(6) 0.021(5) 0.039(5) -0.003(4) 0.010(4) -0.005(4)
C89 0.040(6) 0.068(8) 0.059(7) 0.008(5) -0.021(5) -0.017(6)
C90 0.058(7) 0.043(6) 0.028(5) -0.006(5) 0.005(4) -0.017(5)
C91 0.047(7) 0.022(5) 0.046(6) -0.023(4) 0.010(5) 0.005(4)
C92 0.056(7) 0.049(6) 0.031(5) -0.013(5) 0.000(5) 0.003(5)
C93 0.041(6) 0.042(6) 0.036(5) -0.004(5) -0.011(4) -0.008(5)
C94 0.026(5) 0.038(5) 0.034(5) -0.009(4) -0.004(4) -0.003(4)
C95 0.007(4) 0.050(6) 0.064(7) 0.008(4) 0.007(4) 0.004(5)
C96 0.014(4) 0.041(5) 0.057(6) 0.005(4) -0.015(4) -0.001(5)

loop_
_atom_type_symbol
_atom_type_description
_atom_type_scat_dispersion_real
_atom_type_scat_dispersion_imag
_atom_type_scat_source
C C 0.0033 0.0016 'International Tables Vol C Tables 4.2.6.8 and 6.1.1.4'
Ag Ag -0.8971 1.1015 'International Tables Vol C Tables 4.2.6.8 and 6.1.1.4'
Ce Ce -0.2486 2.6331 'International Tables Vol C Tables 4.2.6.8 and 6.1.1.4'
N N 0.0061 0.0033 'International Tables Vol C Tables 4.2.6.8 and 6.1.1.4'
O O 0.0106 0.0060 'International Tables Vol C Tables 4.2.6.8 and 6.1.1.4'
P P 0.1023 0.0942 'International Tables Vol C Tables 4.2.6.8 and 6.1.1.4'
S S 0.1246 0.1234 'International Tables Vol C Tables 4.2.6.8 and 6.1.1.4'
W W -0.8490 6.8722 'International Tables Vol C Tables 4.2.6.8 and 6.1.1.4'
H H 0.0000 0.0000 'International Tables Vol C Tables 4.2.6.8 and 6.1.1.4'

loop_
_geom_angle_atom_site_label_1
_geom_angle_atom_site_label_2
_geom_angle_atom_site_label_3
_geom_angle_site_symmetry_1
_geom_angle_site_symmetry_3
_geom_angle
_geom_angle_publ_flag
S2 W1 S1 . . 109.59(9) ?
S2 W1 S4 . . 107.98(9) ?
S1 W1 S4 . . 109.34(9) ?
S2 W1 S3 . . 108.56(9) ?
S1 W1 S3 . . 107.77(9) ?
S4 W1 S3 . . 113.56(8) ?
S2 W1 Ag1 . . 125.30(7) ?
S1 W1 Ag1 . . 125.07(7) ?
S4 W1 Ag1 . . 58.06(6) ?
S3 W1 Ag1 . . 55.50(6) ?
S2 W1 Ag4 . . 59.51(6) ?
S1 W1 Ag4 . . 59.78(7) ?
S4 W1 Ag4 . . 152.46(6) ?
S3 W1 Ag4 . . 93.96(6) ?
Ag1 W1 Ag4 . . 149.46(3) ?
S5 W2 S6 . . 110.57(9) ?
S5 W2 S8 . . 108.27(10) ?
S6 W2 S8 . . 108.49(9) ?
S5 W2 S7 . . 107.99(9) ?
S6 W2 S7 . . 107.99(9) ?
S8 W2 S7 . . 113.54(8) ?
S5 W2 Ag2 . . 125.74(7) ?
S6 W2 Ag2 . . 123.68(7) ?
S8 W2 Ag2 . . 55.55(6) ?
S7 W2 Ag2 . . 58.00(6) ?
S5 W2 Ag1 . . 59.26(7) ?
S6 W2 Ag1 . . 58.67(7) ?
S8 W2 Ag1 . . 98.49(6) ?
S7 W2 Ag1 . . 147.98(6) ?
Ag2 W2 Ag1 . . 154.00(3) ?
S9 W3 S12 . . 108.37(9) ?
S9 W3 S10 . . 110.82(9) ?
S12 W3 S10 . . 108.62(9) ?
S9 W3 S11 . . 107.69(9) ?
S12 W3 S11 . . 113.37(8) ?
S10 W3 S11 . . 107.99(8) ?
S9 W3 Ag2 . . 58.89(7) ?
S12 W3 Ag2 . . 148.43(6) ?
S10 W3 Ag2 . . 58.88(6) ?
S11 W3 Ag2 . . 98.20(6) ?
S9 W3 Ag3 . . 125.38(7) ?
S12 W3 Ag3 . . 57.96(6) ?
S10 W3 Ag3 . . 123.76(6) ?
S11 W3 Ag3 . . 55.43(6) ?
Ag2 W3 Ag3 . . 153.61(3) ?
S13 W4 S14 . . 109.69(9) ?
S13 W4 S16 . . 107.89(9) ?
S14 W4 S16 . . 108.51(9) ?
S13 W4 S15 . . 107.94(9) ?
S14 W4 S15 . . 108.77(9) ?
S16 W4 S15 . . 114.00(8) ?
S13 W4 Ag4 . 1_554 124.12(7) ?
S14 W4 Ag4 . 1_554 126.17(7) ?
S16 W4 Ag4 . 1_554 55.81(6) ?
S15 W4 Ag4 . 1_554 58.18(6) ?
S13 W4 Ag3 . . 60.03(7) ?
S14 W4 Ag3 . . 59.08(6) ?
S16 W4 Ag3 . . 94.51(6) ?
S15 W4 Ag3 . . 151.50(6) ?
Ag4 W4 Ag3 1_554 . 150.31(3) ?
S3 Ag1 S4 . . 94.16(7) ?
S3 Ag1 S6 . . 118.26(8) ?
S4 Ag1 S6 . . 119.72(8) ?
S3 Ag1 S5 . . 118.11(8) ?
S4 Ag1 S5 . . 121.49(8) ?
S6 Ag1 S5 . . 87.71(8) ?
S3 Ag1 W1 . . 47.48(5) ?
S4 Ag1 W1 . . 46.68(5) ?
S6 Ag1 W1 . . 135.66(6) ?
S5 Ag1 W1 . . 136.58(6) ?
S3 Ag1 W2 . . 147.34(6) ?
S4 Ag1 W2 . . 118.49(5) ?
S6 Ag1 W2 . . 46.34(5) ?
S5 Ag1 W2 . . 46.14(5) ?
W1 Ag1 W2 . . 165.17(3) ?
S8 Ag2 S7 . . 94.01(7) ?
S8 Ag2 S9 . . 117.26(8) ?
S7 Ag2 S9 . . 119.52(8) ?
S8 Ag2 S10 . . 120.58(8) ?
S7 Ag2 S10 . . 119.75(8) ?
S9 Ag2 S10 . . 88.34(7) ?
S8 Ag2 W3 . . 148.44(6) ?
S7 Ag2 W3 . . 117.48(5) ?
S9 Ag2 W3 . . 46.31(5) ?
S10 Ag2 W3 . . 46.57(5) ?
S8 Ag2 W2 . . 47.26(5) ?
S7 Ag2 W2 . . 46.76(5) ?
S9 Ag2 W2 . . 135.00(6) ?
S10 Ag2 W2 . . 136.65(6) ?
W3 Ag2 W2 . . 164.21(3) ?
S11 Ag3 S12 . . 94.23(7) ?
S11 Ag3 S14 . . 121.11(8) ?
S12 Ag3 S14 . . 121.60(8) ?
S11 Ag3 S13 . . 117.75(8) ?
S12 Ag3 S13 . . 118.41(8) ?
S14 Ag3 S13 . . 86.35(7) ?
S11 Ag3 W3 . . 47.48(5) ?
S12 Ag3 W3 . . 46.76(5) ?
S14 Ag3 W3 . . 139.09(6) ?
S13 Ag3 W3 . . 134.55(6) ?
S11 Ag3 W4 . . 150.58(6) ?
S12 Ag3 W4 . . 115.00(5) ?
S14 Ag3 W4 . . 46.34(5) ?
S13 Ag3 W4 . . 46.01(5) ?
W3 Ag3 W4 . . 161.66(3) ?
S16 Ag4 S15 1_556 1_556 94.02(7) ?
S16 Ag4 S2 1_556 . 116.59(8) ?
S15 Ag4 S2 1_556 . 121.75(8) ?
S16 Ag4 S1 1_556 . 119.89(8) ?
S15 Ag4 S1 1_556 . 121.29(8) ?
S2 Ag4 S1 . . 86.04(7) ?
S16 Ag4 W4 1_556 1_556 47.22(5) ?
S15 Ag4 W4 1_556 1_556 46.80(5) ?
S2 Ag4 W4 . 1_556 135.76(6) ?
S1 Ag4 W4 . 1_556 138.09(6) ?
S16 Ag4 W1 1_556 . 148.75(6) ?
S15 Ag4 W1 1_556 . 117.17(5) ?
S2 Ag4 W1 . . 46.12(5) ?
S1 Ag4 W1 . . 46.07(5) ?
W4 Ag4 W1 1_556 . 163.92(3) ?
W1 S1 Ag4 . . 74.15(7) ?
W1 S2 Ag4 . . 74.37(7) ?
W1 S3 Ag1 . . 77.02(7) ?
W1 S4 Ag1 . . 75.26(7) ?
W2 S5 Ag1 . . 74.60(7) ?
W2 S6 Ag1 . . 74.99(7) ?
W2 S7 Ag2 . . 75.24(7) ?
W2 S8 Ag2 . . 77.19(7) ?
W3 S9 Ag2 . . 74.79(7) ?
W3 S10 Ag2 . . 74.55(7) ?
W3 S11 Ag3 . . 77.09(7) ?
W3 S12 Ag3 . . 75.28(7) ?
W4 S13 Ag3 . . 73.96(7) ?
W4 S14 Ag3 . . 74.58(7) ?
W4 S15 Ag4 . 1_554 75.01(7) ?
W4 S16 Ag4 . 1_554 76.97(7) ?
O2 Ce1 O4 . . 158.39(18) ?
O2 Ce1 O3 . . 86.29(19) ?
O4 Ce1 O3 . . 95.84(18) ?
O2 Ce1 O1 . . 92.25(18) ?
O4 Ce1 O1 . . 94.07(18) ?
O3 Ce1 O1 . . 156.50(17) ?
O2 Ce1 O7 . . 82.2(2) ?
O4 Ce1 O7 . . 79.91(19) ?
O3 Ce1 O7 . . 129.78(18) ?
O1 Ce1 O7 . . 72.99(18) ?
O2 Ce1 O8 . . 125.51(18) ?
O4 Ce1 O8 . . 75.79(18) ?
O3 Ce1 O8 . . 78.20(18) ?
O1 Ce1 O8 . . 83.69(17) ?
O7 Ce1 O8 . . 144.81(19) ?
O2 Ce1 O10 . . 77.08(18) ?
O4 Ce1 O10 . . 124.42(18) ?
O3 Ce1 O10 . . 77.63(17) ?
O1 Ce1 O10 . . 79.19(18) ?
O7 Ce1 O10 . . 144.43(18) ?
O8 Ce1 O10 . . 48.71(18) ?
O2 Ce1 O5 . . 82.7(2) ?
O4 Ce1 O5 . . 76.4(2) ?
O3 Ce1 O5 . . 80.41(18) ?
O1 Ce1 O5 . . 122.70(18) ?
O7 Ce1 O5 . . 49.74(18) ?
O8 Ce1 O5 . . 142.72(19) ?
O10 Ce1 O5 . . 150.93(19) ?
O2 Ce1 N14 . . 82.9(2) ?
O4 Ce1 N14 . . 75.8(2) ?
O3 Ce1 N14 . . 105.6(2) ?
O1 Ce1 N14 . . 97.5(2) ?
O7 Ce1 N14 . . 24.6(2) ?
O8 Ce1 N14 . . 151.6(2) ?
O10 Ce1 N14 . . 159.5(2) ?
O5 Ce1 N14 . . 25.2(2) ?
O2 Ce1 N13 . . 101.55(19) ?
O4 Ce1 N13 . . 99.75(19) ?
O3 Ce1 N13 . . 74.85(18) ?
O1 Ce1 N13 . . 82.51(18) ?
O7 Ce1 N13 . . 155.38(18) ?
O8 Ce1 N13 . . 23.97(18) ?
O10 Ce1 N13 . . 24.87(18) ?
O5 Ce1 N13 . . 154.49(19) ?
N14 Ce1 N13 . . 175.6(2) ?
O1 P1 N1 . . 108.4(3) ?
O1 P1 N3 . . 110.3(3) ?
N1 P1 N3 . . 111.1(4) ?
O1 P1 N2 . . 114.6(3) ?
N1 P1 N2 . . 109.1(4) ?
N3 P1 N2 . . 103.3(4) ?
O2 P2 N4 . . 116.8(4) ?
O2 P2 N6 . . 110.6(3) ?
N4 P2 N6 . . 103.6(4) ?
O2 P2 N5 . . 107.1(4) ?
N4 P2 N5 . . 109.2(4) ?
N6 P2 N5 . . 109.4(4) ?
O3 P3 N8 . . 108.8(3) ?
O3 P3 N9 . . 108.6(4) ?
N8 P3 N9 . . 113.2(4) ?
O3 P3 N7 . . 117.0(4) ?
N8 P3 N7 . . 105.1(4) ?
N9 P3 N7 . . 104.2(4) ?
O4 P4 N11 . . 108.5(3) ?
O4 P4 N12 . . 110.1(4) ?
N11 P4 N12 . . 109.2(4) ?
O4 P4 N10 . . 112.2(3) ?
N11 P4 N10 . . 109.2(3) ?
N12 P4 N10 . . 107.6(4) ?
P1 O1 Ce1 . . 164.4(3) ?
P2 O2 Ce1 . . 169.8(3) ?
P3 O3 Ce1 . . 169.0(3) ?
P4 O4 Ce1 . . 169.3(3) ?
N14 O5 Ce1 . . 93.9(5) ?
N14 O7 Ce1 . . 97.0(5) ?
N13 O8 Ce1 . . 98.2(5) ?
N13 O10 Ce1 . . 96.6(4) ?
C1 N1 C2 . . 113.9(7) ?
C1 N1 P1 . . 121.6(5) ?
C2 N1 P1 . . 121.8(6) ?
C3 N2 C4 . . 112.2(8) ?
C3 N2 P1 . . 124.5(7) ?
C4 N2 P1 . . 120.2(6) ?
C6 N3 C5 . . 112.2(6) ?
C6 N3 P1 . . 120.3(5) ?
C5 N3 P1 . . 124.7(5) ?
C7 N4 C8 . . 115.9(10) ?
C7 N4 P2 . . 119.1(7) ?
C8 N4 P2 . . 117.2(8) ?
C9 N5 C10 . . 113.0(7) ?
C9 N5 P2 . . 125.4(6) ?
C10 N5 P2 . . 120.5(7) ?
C11 N6 C12 . . 111.8(7) ?
C11 N6 P2 . . 124.7(6) ?
C12 N6 P2 . . 121.8(5) ?
C13 N7 C14 . . 112.6(7) ?
C13 N7 P3 . . 117.7(6) ?
C14 N7 P3 . . 120.7(6) ?
C15 N8 C16 . . 113.7(6) ?
C15 N8 P3 . . 124.7(5) ?
C16 N8 P3 . . 119.3(6) ?
C17 N9 C18 . . 112.7(7) ?
C17 N9 P3 . . 124.2(6) ?
C18 N9 P3 . . 115.6(6) ?
C19 N10 C20 . . 116.1(7) ?
C19 N10 P4 . . 118.3(6) ?
C20 N10 P4 . . 124.4(6) ?
C21 N11 C22 . . 113.6(7) ?
C21 N11 P4 . . 120.6(5) ?
C22 N11 P4 . . 122.3(6) ?
C23 N12 C24 . . 115.4(7) ?
C23 N12 P4 . . 123.8(7) ?
C24 N12 P4 . . 119.9(6) ?
O9 N13 O8 . . 123.5(7) ?
O9 N13 O10 . . 120.5(7) ?
O8 N13 O10 . . 115.9(7) ?
O9 N13 Ce1 . . 172.2(5) ?
O8 N13 Ce1 . . 57.8(4) ?
O10 N13 Ce1 . . 58.6(4) ?
O6 N14 O7 . . 121.5(9) ?
O6 N14 O5 . . 119.5(8) ?
O7 N14 O5 . . 119.1(7) ?
O6 N14 Ce1 . . 174.9(8) ?
O7 N14 Ce1 . . 58.4(4) ?
O5 N14 Ce1 . . 60.8(4) ?
N1 C1 H1A . . 109.5 ?
N1 C1 H1B . . 109.5 ?
H1A C1 H1B . . 109.5 ?
N1 C1 H1C . . 109.5 ?
H1A C1 H1C . . 109.5 ?
H1B C1 H1C . . 109.5 ?
N1 C2 H2A . . 109.5 ?
N1 C2 H2B . . 109.5 ?
H2A C2 H2B . . 109.5 ?
N1 C2 H2C . . 109.5 ?
H2A C2 H2C . . 109.5 ?
H2B C2 H2C . . 109.5 ?
N2 C3 H3A . . 109.5 ?
N2 C3 H3B . . 109.5 ?
H3A C3 H3B . . 109.5 ?
N2 C3 H3C . . 109.5 ?
H3A C3 H3C . . 109.5 ?
H3B C3 H3C . . 109.5 ?
N2 C4 H4A . . 109.5 ?
N2 C4 H4B . . 109.5 ?
H4A C4 H4B . . 109.5 ?
N2 C4 H4C . . 109.5 ?
H4A C4 H4C . . 109.5 ?
H4B C4 H4C . . 109.5 ?
N3 C5 H5A . . 109.5 ?
N3 C5 H5B . . 109.5 ?
H5A C5 H5B . . 109.5 ?
N3 C5 H5C . . 109.5 ?
H5A C5 H5C . . 109.5 ?
H5B C5 H5C . . 109.5 ?
N3 C6 H6A . . 109.5 ?
N3 C6 H6B . . 109.5 ?
H6A C6 H6B . . 109.5 ?
N3 C6 H6C . . 109.5 ?
H6A C6 H6C . . 109.5 ?
H6B C6 H6C . . 109.5 ?
N4 C7 H7A . . 109.5 ?
N4 C7 H7B . . 109.5 ?
H7A C7 H7B . . 109.5 ?
N4 C7 H7C . . 109.5 ?
H7A C7 H7C . . 109.5 ?
H7B C7 H7C . . 109.5 ?
N4 C8 H8A . . 109.5 ?
N4 C8 H8B . . 109.5 ?
H8A C8 H8B . . 109.5 ?
N4 C8 H8C . . 109.5 ?
H8A C8 H8C . . 109.5 ?
H8B C8 H8C . . 109.5 ?
N5 C9 H9A . . 109.5 ?
N5 C9 H9B . . 109.5 ?
H9A C9 H9B . . 109.5 ?
N5 C9 H9C . . 109.5 ?
H9A C9 H9C . . 109.5 ?
H9B C9 H9C . . 109.5 ?
N5 C10 H10A . . 109.5 ?
N5 C10 H10B . . 109.5 ?
H10A C10 H10B . . 109.5 ?
N5 C10 H10C . . 109.5 ?
H10A C10 H10C . . 109.5 ?
H10B C10 H10C . . 109.5 ?
N6 C11 H11A . . 109.5 ?
N6 C11 H11B . . 109.5 ?
H11A C11 H11B . . 109.5 ?
N6 C11 H11C . . 109.5 ?
H11A C11 H11C . . 109.5 ?
H11B C11 H11C . . 109.5 ?
N6 C12 H12A . . 109.5 ?
N6 C12 H12B . . 109.5 ?
H12A C12 H12B . . 109.5 ?
N6 C12 H12C . . 109.5 ?
H12A C12 H12C . . 109.5 ?
H12B C12 H12C . . 109.5 ?
N7 C13 H13A . . 109.5 ?
N7 C13 H13B . . 109.5 ?
H13A C13 H13B . . 109.5 ?
N7 C13 H13C . . 109.5 ?
H13A C13 H13C . . 109.5 ?
H13B C13 H13C . . 109.5 ?
N7 C14 H14A . . 109.5 ?
N7 C14 H14B . . 109.5 ?
H14A C14 H14B . . 109.5 ?
N7 C14 H14C . . 109.5 ?
H14A C14 H14C . . 109.5 ?
H14B C14 H14C . . 109.5 ?
N8 C15 H15A . . 109.5 ?
N8 C15 H15B . . 109.5 ?
H15A C15 H15B . . 109.5 ?
N8 C15 H15C . . 109.5 ?
H15A C15 H15C . . 109.5 ?
H15B C15 H15C . . 109.5 ?
N8 C16 H16A . . 109.5 ?
N8 C16 H16B . . 109.5 ?
H16A C16 H16B . . 109.5 ?
N8 C16 H16C . . 109.5 ?
H16A C16 H16C . . 109.5 ?
H16B C16 H16C . . 109.5 ?
N9 C17 H17A . . 109.5 ?
N9 C17 H17B . . 109.5 ?
H17A C17 H17B . . 109.5 ?
N9 C17 H17C . . 109.5 ?
H17A C17 H17C . . 109.5 ?
H17B C17 H17C . . 109.5 ?
N9 C18 H18A . . 109.5 ?
N9 C18 H18B . . 109.5 ?
H18A C18 H18B . . 109.5 ?
N9 C18 H18C . . 109.5 ?
H18A C18 H18C . . 109.5 ?
H18B C18 H18C . . 109.5 ?
N10 C19 H19A . . 109.5 ?
N10 C19 H19B . . 109.5 ?
H19A C19 H19B . . 109.5 ?
N10 C19 H19C . . 109.5 ?
H19A C19 H19C . . 109.5 ?
H19B C19 H19C . . 109.5 ?
N10 C20 H20A . . 109.5 ?
N10 C20 H20B . . 109.5 ?
H20A C20 H20B . . 109.5 ?
N10 C20 H20C . . 109.5 ?
H20A C20 H20C . . 109.5 ?
H20B C20 H20C . . 109.5 ?
N11 C21 H21A . . 109.5 ?
N11 C21 H21B . . 109.5 ?
H21A C21 H21B . . 109.5 ?
N11 C21 H21C . . 109.5 ?
H21A C21 H21C . . 109.5 ?
H21B C21 H21C . . 109.5 ?
N11 C22 H22A . . 109.5 ?
N11 C22 H22B . . 109.5 ?
H22A C22 H22B . . 109.5 ?
N11 C22 H22C . . 109.5 ?
H22A C22 H22C . . 109.5 ?
H22B C22 H22C . . 109.5 ?
N12 C23 H23A . . 109.5 ?
N12 C23 H23B . . 109.5 ?
H23A C23 H23B . . 109.5 ?
N12 C23 H23C . . 109.5 ?
H23A C23 H23C . . 109.5 ?
H23B C23 H23C . . 109.5 ?
N12 C24 H24A . . 109.5 ?
N12 C24 H24B . . 109.5 ?
H24A C24 H24B . . 109.5 ?
N12 C24 H24C . . 109.5 ?
H24A C24 H24C . . 109.5 ?
H24B C24 H24C . . 109.5 ?
O12 Ce2 O13 . . 88.42(19) ?
O12 Ce2 O14 . . 158.20(18) ?
O13 Ce2 O14 . . 94.73(19) ?
O12 Ce2 O11 . . 89.03(18) ?
O13 Ce2 O11 . . 159.43(18) ?
O14 Ce2 O11 . . 95.18(18) ?
O12 Ce2 O20 . . 82.92(19) ?
O13 Ce2 O20 . . 124.46(18) ?
O14 Ce2 O20 . . 77.52(19) ?
O11 Ce2 O20 . . 75.39(18) ?
O12 Ce2 O15 . . 125.63(18) ?
O13 Ce2 O15 . . 78.50(18) ?
O14 Ce2 O15 . . 76.05(18) ?
O11 Ce2 O15 . . 86.47(17) ?
O20 Ce2 O15 . . 146.25(19) ?
O12 Ce2 O18 . . 84.67(19) ?
O13 Ce2 O18 . . 75.78(18) ?
O14 Ce2 O18 . . 75.27(19) ?
O11 Ce2 O18 . . 124.27(17) ?
O20 Ce2 O18 . . 48.88(18) ?
O15 Ce2 O18 . . 139.32(18) ?
O12 Ce2 O17 . . 76.43(18) ?
O13 Ce2 O17 . . 77.59(18) ?
O14 Ce2 O17 . . 125.32(18) ?
O11 Ce2 O17 . . 81.97(18) ?
O20 Ce2 O17 . . 149.48(19) ?
O15 Ce2 O17 . . 49.28(18) ?
O18 Ce2 O17 . . 147.58(19) ?
O12 Ce2 N28 . . 85.6(2) ?
O13 Ce2 N28 . . 100.4(2) ?
O14 Ce2 N28 . . 72.6(2) ?
O11 Ce2 N28 . . 99.7(2) ?
O20 Ce2 N28 . . 24.5(2) ?
O15 Ce2 N28 . . 148.5(2) ?
O18 Ce2 N28 . . 24.65(19) ?
O17 Ce2 N28 . . 161.9(2) ?
O12 Ce2 N27 . . 101.0(2) ?
O13 Ce2 N27 . . 73.95(19) ?
O14 Ce2 N27 . . 100.6(2) ?
O11 Ce2 N27 . . 86.52(18) ?
O20 Ce2 N27 . . 161.48(19) ?
O15 Ce2 N27 . . 24.65(19) ?
O18 Ce2 N27 . . 148.98(19) ?
O17 Ce2 N27 . . 24.94(19) ?
N28 Ce2 N27 . . 171.0(2) ?
O11 P5 N17 . . 118.0(3) ?
O11 P5 N15 . . 107.5(3) ?
N17 P5 N15 . . 104.2(4) ?
O11 P5 N16 . . 108.3(3) ?
N17 P5 N16 . . 103.9(4) ?
N15 P5 N16 . . 115.3(4) ?
O12 P6 N19 . . 107.0(3) ?
O12 P6 N20 . . 119.1(3) ?
N19 P6 N20 . . 106.1(4) ?
O12 P6 N18 . . 107.6(3) ?
N19 P6 N18 . . 113.8(3) ?
N20 P6 N18 . . 103.4(3) ?
O13 P7 N21 . . 110.6(3) ?
O13 P7 N23 . . 108.4(4) ?
N21 P7 N23 . . 108.6(4) ?
O13 P7 N22 . . 110.8(3) ?
N21 P7 N22 . . 108.5(4) ?
N23 P7 N22 . . 110.0(4) ?
O14 P8 N24 . . 111.4(4) ?
O14 P8 N25 . . 107.9(3) ?
N24 P8 N25 . . 110.0(4) ?
O14 P8 N26 . . 110.0(3) ?
N24 P8 N26 . . 108.6(4) ?
N25 P8 N26 . . 108.9(4) ?
P5 O11 Ce2 . . 168.4(3) ?
P6 O12 Ce2 . . 156.9(3) ?
P7 O13 Ce2 . . 174.0(4) ?
P8 O14 Ce2 . . 166.0(3) ?
N27 O15 Ce2 . . 96.7(5) ?
N27 O17 Ce2 . . 95.7(5) ?
N28 O18 Ce2 . . 96.1(5) ?
N28 O20 Ce2 . . 97.3(5) ?
C25 N15 C26 . . 113.2(7) ?
C25 N15 P5 . . 118.5(6) ?
C26 N15 P5 . . 121.4(6) ?
C28 N16 C27 . . 112.4(7) ?
C28 N16 P5 . . 121.1(5) ?
C27 N16 P5 . . 120.5(6) ?
C29 N17 C30 . . 110.5(7) ?
C29 N17 P5 . . 124.5(6) ?
C30 N17 P5 . . 120.1(6) ?
C31 N18 C32 . . 111.4(6) ?
C31 N18 P6 . . 117.5(5) ?
C32 N18 P6 . . 120.2(5) ?
C33 N19 C34 . . 113.5(6) ?
C33 N19 P6 . . 124.2(5) ?
C34 N19 P6 . . 122.4(5) ?
C35 N20 C36 . . 114.5(7) ?
C35 N20 P6 . . 121.4(6) ?
C36 N20 P6 . . 119.2(6) ?
C37 N21 C38 . . 115.1(8) ?
C37 N21 P7 . . 118.6(6) ?
C38 N21 P7 . . 124.7(7) ?
C40 N22 C39 . . 114.6(7) ?
C40 N22 P7 . . 119.6(6) ?
C39 N22 P7 . . 123.4(6) ?
C41 N23 C42 . . 113.4(8) ?
C41 N23 P7 . . 123.5(7) ?
C42 N23 P7 . . 122.1(6) ?
C43 N24 C44 . . 115.1(7) ?
C43 N24 P8 . . 119.8(6) ?
C44 N24 P8 . . 123.9(6) ?
C45 N25 C46 . . 115.5(7) ?
C45 N25 P8 . . 119.9(6) ?
C46 N25 P8 . . 121.6(6) ?
C48 N26 C47 . . 115.6(7) ?
C48 N26 P8 . . 119.6(6) ?
C47 N26 P8 . . 123.5(6) ?
O16 N27 O15 . . 122.4(8) ?
O16 N27 O17 . . 120.7(8) ?
O15 N27 O17 . . 116.9(7) ?
O16 N27 Ce2 . . 171.0(6) ?
O15 N27 Ce2 . . 58.7(4) ?
O17 N27 Ce2 . . 59.3(4) ?
O19 N28 O20 . . 123.7(8) ?
O19 N28 O18 . . 119.5(8) ?
O20 N28 O18 . . 116.7(7) ?
O19 N28 Ce2 . . 169.8(7) ?
O20 N28 Ce2 . . 58.3(4) ?
O18 N28 Ce2 . . 59.3(4) ?
N15 C25 H25A . . 109.5 ?
N15 C25 H25B . . 109.5 ?
H25A C25 H25B . . 109.5 ?
N15 C25 H25C . . 109.5 ?
H25A C25 H25C . . 109.5 ?
H25B C25 H25C . . 109.5 ?
N15 C26 H26A . . 109.5 ?
N15 C26 H26B . . 109.5 ?
H26A C26 H26B . . 109.5 ?
N15 C26 H26C . . 109.5 ?
H26A C26 H26C . . 109.5 ?
H26B C26 H26C . . 109.5 ?
N16 C27 H27A . . 109.5 ?
N16 C27 H27B . . 109.5 ?
H27A C27 H27B . . 109.5 ?
N16 C27 H27C . . 109.5 ?
H27A C27 H27C . . 109.5 ?
H27B C27 H27C . . 109.5 ?
N16 C28 H28A . . 109.5 ?
N16 C28 H28B . . 109.5 ?
H28A C28 H28B . . 109.5 ?
N16 C28 H28C . . 109.5 ?
H28A C28 H28C . . 109.5 ?
H28B C28 H28C . . 109.5 ?
N17 C29 H29A . . 109.5 ?
N17 C29 H29B . . 109.5 ?
H29A C29 H29B . . 109.5 ?
N17 C29 H29C . . 109.5 ?
H29A C29 H29C . . 109.5 ?
H29B C29 H29C . . 109.5 ?
N17 C30 H30A . . 109.5 ?
N17 C30 H30B . . 109.5 ?
H30A C30 H30B . . 109.5 ?
N17 C30 H30C . . 109.5 ?
H30A C30 H30C . . 109.5 ?
H30B C30 H30C . . 109.5 ?
N18 C31 H31A . . 109.5 ?
N18 C31 H31B . . 109.5 ?
H31A C31 H31B . . 109.5 ?
N18 C31 H31C . . 109.5 ?
H31A C31 H31C . . 109.5 ?
H31B C31 H31C . . 109.5 ?
N18 C32 H32A . . 109.5 ?
N18 C32 H32B . . 109.5 ?
H32A C32 H32B . . 109.5 ?
N18 C32 H32C . . 109.5 ?
H32A C32 H32C . . 109.5 ?
H32B C32 H32C . . 109.5 ?
N19 C33 H33A . . 109.5 ?
N19 C33 H33B . . 109.5 ?
H33A C33 H33B . . 109.5 ?
N19 C33 H33C . . 109.5 ?
H33A C33 H33C . . 109.5 ?
H33B C33 H33C . . 109.5 ?
N19 C34 H34A . . 109.5 ?
N19 C34 H34B . . 109.5 ?
H34A C34 H34B . . 109.5 ?
N19 C34 H34C . . 109.5 ?
H34A C34 H34C . . 109.5 ?
H34B C34 H34C . . 109.5 ?
N20 C35 H35A . . 109.5 ?
N20 C35 H35B . . 109.5 ?
H35A C35 H35B . . 109.5 ?
N20 C35 H35C . . 109.5 ?
H35A C35 H35C . . 109.5 ?
H35B C35 H35C . . 109.5 ?
N20 C36 H36A . . 109.5 ?
N20 C36 H36B . . 109.5 ?
H36A C36 H36B . . 109.5 ?
N20 C36 H36C . . 109.5 ?
H36A C36 H36C . . 109.5 ?
H36B C36 H36C . . 109.5 ?
N21 C37 H37A . . 109.5 ?
N21 C37 H37B . . 109.5 ?
H37A C37 H37B . . 109.5 ?
N21 C37 H37C . . 109.5 ?
H37A C37 H37C . . 109.5 ?
H37B C37 H37C . . 109.5 ?
N21 C38 H38A . . 109.5 ?
N21 C38 H38B . . 109.5 ?
H38A C38 H38B . . 109.5 ?
N21 C38 H38C . . 109.5 ?
H38A C38 H38C . . 109.5 ?
H38B C38 H38C . . 109.5 ?
N22 C39 H39A . . 109.5 ?
N22 C39 H39B . . 109.5 ?
H39A C39 H39B . . 109.5 ?
N22 C39 H39C . . 109.5 ?
H39A C39 H39C . . 109.5 ?
H39B C39 H39C . . 109.5 ?
N22 C40 H40A . . 109.5 ?
N22 C40 H40B . . 109.5 ?
H40A C40 H40B . . 109.5 ?
N22 C40 H40C . . 109.5 ?
H40A C40 H40C . . 109.5 ?
H40B C40 H40C . . 109.5 ?
N23 C41 H41A . . 109.5 ?
N23 C41 H41B . . 109.5 ?
H41A C41 H41B . . 109.5 ?
N23 C41 H41C . . 109.5 ?
H41A C41 H41C . . 109.5 ?
H41B C41 H41C . . 109.5 ?
N23 C42 H42A . . 109.5 ?
N23 C42 H42B . . 109.5 ?
H42A C42 H42B . . 109.5 ?
N23 C42 H42C . . 109.5 ?
H42A C42 H42C . . 109.5 ?
H42B C42 H42C . . 109.5 ?
N24 C43 H43A . . 109.5 ?
N24 C43 H43B . . 109.5 ?
H43A C43 H43B . . 109.5 ?
N24 C43 H43C . . 109.5 ?
H43A C43 H43C . . 109.5 ?
H43B C43 H43C . . 109.5 ?
N24 C44 H44A . . 109.5 ?
N24 C44 H44B . . 109.5 ?
H44A C44 H44B . . 109.5 ?
N24 C44 H44C . . 109.5 ?
H44A C44 H44C . . 109.5 ?
H44B C44 H44C . . 109.5 ?
N25 C45 H45A . . 109.5 ?
N25 C45 H45B . . 109.5 ?
H45A C45 H45B . . 109.5 ?
N25 C45 H45C . . 109.5 ?
H45A C45 H45C . . 109.5 ?
H45B C45 H45C . . 109.5 ?
N25 C46 H46A . . 109.5 ?
N25 C46 H46B . . 109.5 ?
H46A C46 H46B . . 109.5 ?
N25 C46 H46C . . 109.5 ?
H46A C46 H46C . . 109.5 ?
H46B C46 H46C . . 109.5 ?
N26 C47 H47A . . 109.5 ?
N26 C47 H47B . . 109.5 ?
H47A C47 H47B . . 109.5 ?
N26 C47 H47C . . 109.5 ?
H47A C47 H47C . . 109.5 ?
H47B C47 H47C . . 109.5 ?
N26 C48 H48A . . 109.5 ?
N26 C48 H48B . . 109.5 ?
H48A C48 H48B . . 109.5 ?
N26 C48 H48C . . 109.5 ?
H48A C48 H48C . . 109.5 ?
H48B C48 H48C . . 109.5 ?
O23 Ce3 O21 . . 160.95(18) ?
O23 Ce3 O22 . . 86.95(19) ?
O21 Ce3 O22 . . 91.81(19) ?
O23 Ce3 O24 . . 92.53(18) ?
O21 Ce3 O24 . . 94.51(19) ?
O22 Ce3 O24 . . 161.65(18) ?
O23 Ce3 O30 . . 84.7(2) ?
O21 Ce3 O30 . . 80.8(2) ?
O22 Ce3 O30 . . 126.53(19) ?
O24 Ce3 O30 . . 71.59(18) ?
O23 Ce3 O25 . . 122.60(18) ?
O21 Ce3 O25 . . 75.85(18) ?
O22 Ce3 O25 . . 81.29(19) ?
O24 Ce3 O25 . . 83.58(18) ?
O30 Ce3 O25 . . 144.3(2) ?
O23 Ce3 O28 . . 83.69(19) ?
O21 Ce3 O28 . . 77.5(2) ?
O22 Ce3 O28 . . 77.01(18) ?
O24 Ce3 O28 . . 121.19(18) ?
O30 Ce3 O28 . . 49.61(18) ?
O25 Ce3 O28 . . 144.83(19) ?
O23 Ce3 O27 . . 73.42(18) ?
O21 Ce3 O27 . . 125.25(18) ?
O22 Ce3 O27 . . 82.05(18) ?
O24 Ce3 O27 . . 80.22(19) ?
O30 Ce3 O27 . . 143.31(19) ?
O25 Ce3 O27 . . 49.41(18) ?
O28 Ce3 O27 . . 149.66(19) ?
O23 Ce3 N41 . . 97.71(19) ?
O21 Ce3 N41 . . 100.79(19) ?
O22 Ce3 N41 . . 80.06(18) ?
O24 Ce3 N41 . . 81.84(18) ?
O30 Ce3 N41 . . 153.41(18) ?
O25 Ce3 N41 . . 24.95(18) ?
O28 Ce3 N41 . . 156.92(18) ?
O27 Ce3 N41 . . 24.48(18) ?
O23 Ce3 N42 . . 86.25(19) ?
O21 Ce3 N42 . . 75.4(2) ?
O22 Ce3 N42 . . 101.46(19) ?
O24 Ce3 N42 . . 96.81(18) ?
O30 Ce3 N42 . . 25.39(19) ?
O25 Ce3 N42 . . 151.1(2) ?
O28 Ce3 N42 . . 24.49(18) ?
O27 Ce3 N42 . . 159.2(2) ?
N41 Ce3 N42 . . 175.9(2) ?
O21 P9 N29 . . 110.3(4) ?
O21 P9 N30 . . 110.9(3) ?
N29 P9 N30 . . 107.7(4) ?
O21 P9 N31 . . 109.7(3) ?
N29 P9 N31 . . 109.2(4) ?
N30 P9 N31 . . 108.9(4) ?
O22 P10 N32 . . 109.1(3) ?
O22 P10 N34 . . 111.9(3) ?
N32 P10 N34 . . 107.8(4) ?
O22 P10 N33 . . 109.8(4) ?
N32 P10 N33 . . 110.2(4) ?
N34 P10 N33 . . 108.0(4) ?
O23 P11 N35 . . 117.7(4) ?
O23 P11 N36 . . 107.5(3) ?
N35 P11 N36 . . 105.8(4) ?
O23 P11 N37 . . 109.4(3) ?
N35 P11 N37 . . 103.4(3) ?
N36 P11 N37 . . 113.2(3) ?
O24 P12 N40 . . 108.2(3) ?
O24 P12 N39 . . 109.8(3) ?
N40 P12 N39 . . 111.9(3) ?
O24 P12 N38 . . 116.1(3) ?
N40 P12 N38 . . 107.8(3) ?
N39 P12 N38 . . 103.0(3) ?
P9 O21 Ce3 . . 170.5(3) ?
P10 O22 Ce3 . . 176.1(3) ?
P11 O23 Ce3 . . 161.0(3) ?
P12 O24 Ce3 . . 164.5(3) ?
N41 O25 Ce3 . . 96.8(4) ?
N41 O27 Ce3 . . 96.9(5) ?
N42 O28 Ce3 . . 97.3(4) ?
N42 O30 Ce3 . . 96.7(5) ?
C50 N29 C49 . . 110.8(7) ?
C50 N29 P9 . . 125.9(6) ?
C49 N29 P9 . . 122.1(6) ?
C52 N30 C51 . . 113.3(7) ?
C52 N30 P9 . . 125.6(6) ?
C51 N30 P9 . . 119.4(6) ?
C53 N31 C54 . . 114.7(7) ?
C53 N31 P9 . . 123.2(6) ?
C54 N31 P9 . . 118.1(5) ?
C55 N32 C56 . . 112.1(7) ?
C55 N32 P10 . . 124.4(6) ?
C56 N32 P10 . . 121.4(6) ?
C58 N33 C57 . . 114.4(7) ?
C58 N33 P10 . . 119.3(6) ?
C57 N33 P10 . . 123.7(7) ?
C59 N34 C60 . . 114.8(7) ?
C59 N34 P10 . . 124.7(6) ?
C60 N34 P10 . . 118.3(6) ?
C62 N35 C61 . . 111.9(6) ?
C62 N35 P11 . . 120.7(5) ?
C61 N35 P11 . . 120.4(5) ?
C64 N36 C63 . . 114.9(7) ?
C64 N36 P11 . . 124.0(6) ?
C63 N36 P11 . . 119.4(5) ?
C66 N37 C65 . . 112.7(6) ?
C66 N37 P11 . . 118.7(5) ?
C65 N37 P11 . . 121.8(5) ?
C68 N38 C67 . . 111.7(7) ?
C68 N38 P12 . . 119.0(6) ?
C67 N38 P12 . . 121.6(6) ?
C70 N39 C69 . . 114.9(7) ?
C70 N39 P12 . . 119.6(6) ?
C69 N39 P12 . . 124.1(6) ?
C72 N40 C71 . . 112.5(6) ?
C72 N40 P12 . . 123.3(5) ?
C71 N40 P12 . . 122.2(5) ?
O26 N41 O27 . . 123.5(7) ?
O26 N41 O25 . . 119.7(7) ?
O27 N41 O25 . . 116.8(7) ?
O26 N41 Ce3 . . 176.1(6) ?
O27 N41 Ce3 . . 58.6(4) ?
O25 N41 Ce3 . . 58.2(4) ?
O29 N42 O28 . . 125.3(7) ?
O29 N42 O30 . . 119.4(7) ?
O28 N42 O30 . . 115.2(7) ?
O29 N42 Ce3 . . 172.9(6) ?
O28 N42 Ce3 . . 58.3(4) ?
O30 N42 Ce3 . . 57.9(4) ?
N29 C49 H49A . . 109.5 ?
N29 C49 H49B . . 109.5 ?
H49A C49 H49B . . 109.5 ?
N29 C49 H49C . . 109.5 ?
H49A C49 H49C . . 109.5 ?
H49B C49 H49C . . 109.5 ?
N29 C50 H50A . . 109.5 ?
N29 C50 H50B . . 109.5 ?
H50A C50 H50B . . 109.5 ?
N29 C50 H50C . . 109.5 ?
H50A C50 H50C . . 109.5 ?
H50B C50 H50C . . 109.5 ?
N30 C51 H51A . . 109.5 ?
N30 C51 H51B . . 109.5 ?
H51A C51 H51B . . 109.5 ?
N30 C51 H51C . . 109.5 ?
H51A C51 H51C . . 109.5 ?
H51B C51 H51C . . 109.5 ?
N30 C52 H52A . . 109.5 ?
N30 C52 H52B . . 109.5 ?
H52A C52 H52B . . 109.5 ?
N30 C52 H52C . . 109.5 ?
H52A C52 H52C . . 109.5 ?
H52B C52 H52C . . 109.5 ?
N31 C53 H53A . . 109.5 ?
N31 C53 H53B . . 109.5 ?
H53A C53 H53B . . 109.5 ?
N31 C53 H53C . . 109.5 ?
H53A C53 H53C . . 109.5 ?
H53B C53 H53C . . 109.5 ?
N31 C54 H54A . . 109.5 ?
N31 C54 H54B . . 109.5 ?
H54A C54 H54B . . 109.5 ?
N31 C54 H54C . . 109.5 ?
H54A C54 H54C . . 109.5 ?
H54B C54 H54C . . 109.5 ?
N32 C55 H55A . . 109.5 ?
N32 C55 H55B . . 109.5 ?
H55A C55 H55B . . 109.5 ?
N32 C55 H55C . . 109.5 ?
H55A C55 H55C . . 109.5 ?
H55B C55 H55C . . 109.5 ?
N32 C56 H56A . . 109.5 ?
N32 C56 H56B . . 109.5 ?
H56A C56 H56B . . 109.5 ?
N32 C56 H56C . . 109.5 ?
H56A C56 H56C . . 109.5 ?
H56B C56 H56C . . 109.5 ?
N33 C57 H57A . . 109.5 ?
N33 C57 H57B . . 109.5 ?
H57A C57 H57B . . 109.5 ?
N33 C57 H57C . . 109.5 ?
H57A C57 H57C . . 109.5 ?
H57B C57 H57C . . 109.5 ?
N33 C58 H58A . . 109.5 ?
N33 C58 H58B . . 109.5 ?
H58A C58 H58B . . 109.5 ?
N33 C58 H58C . . 109.5 ?
H58A C58 H58C . . 109.5 ?
H58B C58 H58C . . 109.5 ?
N34 C59 H59A . . 109.5 ?
N34 C59 H59B . . 109.5 ?
H59A C59 H59B . . 109.5 ?
N34 C59 H59C . . 109.5 ?
H59A C59 H59C . . 109.5 ?
H59B C59 H59C . . 109.5 ?
N34 C60 H60A . . 109.5 ?
N34 C60 H60B . . 109.5 ?
H60A C60 H60B . . 109.5 ?
N34 C60 H60C . . 109.5 ?
H60A C60 H60C . . 109.5 ?
H60B C60 H60C . . 109.5 ?
N35 C61 H61A . . 109.5 ?
N35 C61 H61B . . 109.5 ?
H61A C61 H61B . . 109.5 ?
N35 C61 H61C . . 109.5 ?
H61A C61 H61C . . 109.5 ?
H61B C61 H61C . . 109.5 ?
N35 C62 H62A . . 109.5 ?
N35 C62 H62B . . 109.5 ?
H62A C62 H62B . . 109.5 ?
N35 C62 H62C . . 109.5 ?
H62A C62 H62C . . 109.5 ?
H62B C62 H62C . . 109.5 ?
N36 C63 H63A . . 109.5 ?
N36 C63 H63B . . 109.5 ?
H63A C63 H63B . . 109.5 ?
N36 C63 H63C . . 109.5 ?
H63A C63 H63C . . 109.5 ?
H63B C63 H63C . . 109.5 ?
N36 C64 H64A . . 109.5 ?
N36 C64 H64B . . 109.5 ?
H64A C64 H64B . . 109.5 ?
N36 C64 H64C . . 109.5 ?
H64A C64 H64C . . 109.5 ?
H64B C64 H64C . . 109.5 ?
N37 C65 H65A . . 109.5 ?
N37 C65 H65B . . 109.5 ?
H65A C65 H65B . . 109.5 ?
N37 C65 H65C . . 109.5 ?
H65A C65 H65C . . 109.5 ?
H65B C65 H65C . . 109.5 ?
N37 C66 H66A . . 109.5 ?
N37 C66 H66B . . 109.5 ?
H66A C66 H66B . . 109.5 ?
N37 C66 H66C . . 109.5 ?
H66A C66 H66C . . 109.5 ?
H66B C66 H66C . . 109.5 ?
N38 C67 H67A . . 109.5 ?
N38 C67 H67B . . 109.5 ?
H67A C67 H67B . . 109.5 ?
N38 C67 H67C . . 109.5 ?
H67A C67 H67C . . 109.5 ?
H67B C67 H67C . . 109.5 ?
N38 C68 H68A . . 109.5 ?
N38 C68 H68B . . 109.5 ?
H68A C68 H68B . . 109.5 ?
N38 C68 H68C . . 109.5 ?
H68A C68 H68C . . 109.5 ?
H68B C68 H68C . . 109.5 ?
N39 C69 H69A . . 109.5 ?
N39 C69 H69B . . 109.5 ?
H69A C69 H69B . . 109.5 ?
N39 C69 H69C . . 109.5 ?
H69A C69 H69C . . 109.5 ?
H69B C69 H69C . . 109.5 ?
N39 C70 H70A . . 109.5 ?
N39 C70 H70B . . 109.5 ?
H70A C70 H70B . . 109.5 ?
N39 C70 H70C . . 109.5 ?
H70A C70 H70C . . 109.5 ?
H70B C70 H70C . . 109.5 ?
N40 C71 H71A . . 109.5 ?
N40 C71 H71B . . 109.5 ?
H71A C71 H71B . . 109.5 ?
N40 C71 H71C . . 109.5 ?
H71A C71 H71C . . 109.5 ?
H71B C71 H71C . . 109.5 ?
N40 C72 H72A . . 109.5 ?
N40 C72 H72B . . 109.5 ?
H72A C72 H72B . . 109.5 ?
N40 C72 H72C . . 109.5 ?
H72A C72 H72C . . 109.5 ?
H72B C72 H72C . . 109.5 ?
O34 Ce4 O32 . . 156.00(18) ?
O34 Ce4 O33 . . 96.55(19) ?
O32 Ce4 O33 . . 88.32(19) ?
O34 Ce4 O31 . . 95.16(19) ?
O32 Ce4 O31 . . 88.90(19) ?
O33 Ce4 O31 . . 157.17(19) ?
O34 Ce4 O40 . . 76.8(2) ?
O32 Ce4 O40 . . 81.71(19) ?
O33 Ce4 O40 . . 75.62(19) ?
O31 Ce4 O40 . . 126.29(18) ?
O34 Ce4 O38 . . 76.98(19) ?
O32 Ce4 O38 . . 80.98(19) ?
O33 Ce4 O38 . . 125.06(19) ?
O31 Ce4 O38 . . 76.75(18) ?
O40 Ce4 O38 . . 49.59(18) ?
O34 Ce4 O35 . . 74.22(19) ?
O32 Ce4 O35 . . 129.70(18) ?
O33 Ce4 O35 . . 77.28(19) ?
O31 Ce4 O35 . . 87.19(19) ?
O40 Ce4 O35 . . 137.32(19) ?
O38 Ce4 O35 . . 145.45(19) ?
O34 Ce4 O37 . . 123.61(19) ?
O32 Ce4 O37 . . 80.39(19) ?
O33 Ce4 O37 . . 76.66(19) ?
O31 Ce4 O37 . . 80.54(19) ?
O40 Ce4 O37 . . 147.3(2) ?
O38 Ce4 O37 . . 150.75(18) ?
O35 Ce4 O37 . . 49.51(19) ?
O34 Ce4 N55 . . 99.7(2) ?
O32 Ce4 N55 . . 104.18(19) ?
O33 Ce4 N55 . . 72.31(19) ?
O31 Ce4 N55 . . 86.46(19) ?
O40 Ce4 N55 . . 147.12(19) ?
O38 Ce4 N55 . . 162.40(18) ?
O35 Ce4 N55 . . 25.52(18) ?
O37 Ce4 N55 . . 24.40(18) ?
O34 Ce4 N56 . . 73.17(19) ?
O32 Ce4 N56 . . 82.84(18) ?
O33 Ce4 N56 . . 100.28(19) ?
O31 Ce4 N56 . . 101.84(18) ?
O40 Ce4 N56 . . 24.66(17) ?
O38 Ce4 N56 . . 25.14(18) ?
O35 Ce4 N56 . . 146.77(18) ?
O37 Ce4 N56 . . 163.02(19) ?
N55 Ce4 N56 . . 169.35(18) ?
O31 P13 N44 . . 118.2(3) ?
O31 P13 N45 . . 108.2(3) ?
N44 P13 N45 . . 103.1(3) ?
O31 P13 N43 . . 107.7(3) ?
N44 P13 N43 . . 103.8(3) ?
N45 P13 N43 . . 116.1(4) ?
O32 P14 N48 . . 119.2(3) ?
O32 P14 N47 . . 108.1(3) ?
N48 P14 N47 . . 105.1(3) ?
O32 P14 N46 . . 107.5(3) ?
N48 P14 N46 . . 102.9(3) ?
N47 P14 N46 . . 114.3(3) ?
O33 P15 N49 . . 110.4(3) ?
O33 P15 N50 . . 110.2(3) ?
N49 P15 N50 . . 108.3(4) ?
O33 P15 N51 . . 111.2(4) ?
N49 P15 N51 . . 108.0(4) ?
N50 P15 N51 . . 108.7(4) ?
O34 P16 N52 . . 109.8(4) ?
O34 P16 N53 . . 110.3(3) ?
N52 P16 N53 . . 109.3(4) ?
O34 P16 N54 . . 108.6(3) ?
N52 P16 N54 . . 109.2(4) ?
N53 P16 N54 . . 109.7(3) ?
P13 O31 Ce4 . . 170.8(3) ?
P14 O32 Ce4 . . 157.3(3) ?
P15 O33 Ce4 . . 171.2(4) ?
P16 O34 Ce4 . . 164.2(3) ?
N55 O35 Ce4 . . 95.3(4) ?
N55 O37 Ce4 . . 96.1(5) ?
N56 O38 Ce4 . . 96.0(4) ?
N56 O40 Ce4 . . 97.6(4) ?
C73 N43 C74 . . 112.6(7) ?
C73 N43 P13 . . 119.9(5) ?
C74 N43 P13 . . 121.7(5) ?
C75 N44 C76 . . 113.1(7) ?
C75 N44 P13 . . 121.3(6) ?
C76 N44 P13 . . 120.8(5) ?
C77 N45 C78 . . 113.0(6) ?
C77 N45 P13 . . 122.2(5) ?
C78 N45 P13 . . 119.2(5) ?
C80 N46 C79 . . 112.3(6) ?
C80 N46 P14 . . 118.2(5) ?
C79 N46 P14 . . 116.5(5) ?
C81 N47 C82 . . 113.5(7) ?
C81 N47 P14 . . 121.4(6) ?
C82 N47 P14 . . 123.8(5) ?
C84 N48 C83 . . 113.7(6) ?
C84 N48 P14 . . 122.9(5) ?
C83 N48 P14 . . 118.8(5) ?
C86 N49 C85 . . 112.9(7) ?
C86 N49 P15 . . 124.5(7) ?
C85 N49 P15 . . 119.9(5) ?
C88 N50 C87 . . 115.6(7) ?
C88 N50 P15 . . 120.8(6) ?
C87 N50 P15 . . 122.2(5) ?
C90 N51 C89 . . 115.6(8) ?
C90 N51 P15 . . 125.6(7) ?
C89 N51 P15 . . 118.4(6) ?
C92 N52 C91 . . 111.7(7) ?
C92 N52 P16 . . 121.1(7) ?
C91 N52 P16 . . 124.7(6) ?
C94 N53 C93 . . 112.5(7) ?
C94 N53 P16 . . 125.4(6) ?
C93 N53 P16 . . 119.8(6) ?
C95 N54 C96 . . 114.7(7) ?
C95 N54 P16 . . 123.6(6) ?
C96 N54 P16 . . 119.6(5) ?
O36 N55 O37 . . 123.8(8) ?
O36 N55 O35 . . 119.0(7) ?
O37 N55 O35 . . 117.2(7) ?
O36 N55 Ce4 . . 167.0(6) ?
O37 N55 Ce4 . . 59.5(4) ?
O35 N55 Ce4 . . 59.2(4) ?
O39 N56 O40 . . 123.9(7) ?
O39 N56 O38 . . 120.2(7) ?
O40 N56 O38 . . 115.9(7) ?
O39 N56 Ce4 . . 170.3(6) ?
O40 N56 Ce4 . . 57.7(4) ?
O38 N56 Ce4 . . 58.9(4) ?
N43 C73 H73A . . 109.5 ?
N43 C73 H73B . . 109.5 ?
H73A C73 H73B . . 109.5 ?
N43 C73 H73C . . 109.5 ?
H73A C73 H73C . . 109.5 ?
H73B C73 H73C . . 109.5 ?
N43 C74 H74A . . 109.5 ?
N43 C74 H74B . . 109.5 ?
H74A C74 H74B . . 109.5 ?
N43 C74 H74C . . 109.5 ?
H74A C74 H74C . . 109.5 ?
H74B C74 H74C . . 109.5 ?
N44 C75 H75A . . 109.5 ?
N44 C75 H75B . . 109.5 ?
H75A C75 H75B . . 109.5 ?
N44 C75 H75C . . 109.5 ?
H75A C75 H75C . . 109.5 ?
H75B C75 H75C . . 109.5 ?
N44 C76 H76A . . 109.5 ?
N44 C76 H76B . . 109.5 ?
H76A C76 H76B . . 109.5 ?
N44 C76 H76C . . 109.5 ?
H76A C76 H76C . . 109.5 ?
H76B C76 H76C . . 109.5 ?
N45 C77 H77A . . 109.5 ?
N45 C77 H77B . . 109.5 ?
H77A C77 H77B . . 109.5 ?
N45 C77 H77C . . 109.5 ?
H77A C77 H77C . . 109.5 ?
H77B C77 H77C . . 109.5 ?
N45 C78 H78A . . 109.5 ?
N45 C78 H78B . . 109.5 ?
H78A C78 H78B . . 109.5 ?
N45 C78 H78C . . 109.5 ?
H78A C78 H78C . . 109.5 ?
H78B C78 H78C . . 109.5 ?
N46 C79 H79A . . 109.5 ?
N46 C79 H79B . . 109.5 ?
H79A C79 H79B . . 109.5 ?
N46 C79 H79C . . 109.5 ?
H79A C79 H79C . . 109.5 ?
H79B C79 H79C . . 109.5 ?
N46 C80 H80A . . 109.5 ?
N46 C80 H80B . . 109.5 ?
H80A C80 H80B . . 109.5 ?
N46 C80 H80C . . 109.5 ?
H80A C80 H80C . . 109.5 ?
H80B C80 H80C . . 109.5 ?
N47 C81 H81A . . 109.5 ?
N47 C81 H81B . . 109.5 ?
H81A C81 H81B . . 109.5 ?
N47 C81 H81C . . 109.5 ?
H81A C81 H81C . . 109.5 ?
H81B C81 H81C . . 109.5 ?
N47 C82 H82A . . 109.5 ?
N47 C82 H82B . . 109.5 ?
H82A C82 H82B . . 109.5 ?
N47 C82 H82C . . 109.5 ?
H82A C82 H82C . . 109.5 ?
H82B C82 H82C . . 109.5 ?
N48 C83 H83A . . 109.5 ?
N48 C83 H83B . . 109.5 ?
H83A C83 H83B . . 109.5 ?
N48 C83 H83C . . 109.5 ?
H83A C83 H83C . . 109.5 ?
H83B C83 H83C . . 109.5 ?
N48 C84 H84A . . 109.5 ?
N48 C84 H84B . . 109.5 ?
H84A C84 H84B . . 109.5 ?
N48 C84 H84C . . 109.5 ?
H84A C84 H84C . . 109.5 ?
H84B C84 H84C . . 109.5 ?
N49 C85 H85A . . 109.5 ?
N49 C85 H85B . . 109.5 ?
H85A C85 H85B . . 109.5 ?
N49 C85 H85C . . 109.5 ?
H85A C85 H85C . . 109.5 ?
H85B C85 H85C . . 109.5 ?
N49 C86 H86A . . 109.5 ?
N49 C86 H86B . . 109.5 ?
H86A C86 H86B . . 109.5 ?
N49 C86 H86C . . 109.5 ?
H86A C86 H86C . . 109.5 ?
H86B C86 H86C . . 109.5 ?
N50 C87 H87A . . 109.5 ?
N50 C87 H87B . . 109.5 ?
H87A C87 H87B . . 109.5 ?
N50 C87 H87C . . 109.5 ?
H87A C87 H87C . . 109.5 ?
H87B C87 H87C . . 109.5 ?
N50 C88 H88A . . 109.5 ?
N50 C88 H88B . . 109.5 ?
H88A C88 H88B . . 109.5 ?
N50 C88 H88C . . 109.5 ?
H88A C88 H88C . . 109.5 ?
H88B C88 H88C . . 109.5 ?
N51 C89 H89A . . 109.5 ?
N51 C89 H89B . . 109.5 ?
H89A C89 H89B . . 109.5 ?
N51 C89 H89C . . 109.5 ?
H89A C89 H89C . . 109.5 ?
H89B C89 H89C . . 109.5 ?
N51 C90 H90A . . 109.5 ?
N51 C90 H90B . . 109.5 ?
H90A C90 H90B . . 109.5 ?
N51 C90 H90C . . 109.5 ?
H90A C90 H90C . . 109.5 ?
H90B C90 H90C . . 109.5 ?
N52 C91 H91A . . 109.5 ?
N52 C91 H91B . . 109.5 ?
H91A C91 H91B . . 109.5 ?
N52 C91 H91C . . 109.5 ?
H91A C91 H91C . . 109.5 ?
H91B C91 H91C . . 109.5 ?
N52 C92 H92A . . 109.5 ?
N52 C92 H92B . . 109.5 ?
H92A C92 H92B . . 109.5 ?
N52 C92 H92C . . 109.5 ?
H92A C92 H92C . . 109.5 ?
H92B C92 H92C . . 109.5 ?
N53 C93 H93A . . 109.5 ?
N53 C93 H93B . . 109.5 ?
H93A C93 H93B . . 109.5 ?
N53 C93 H93C . . 109.5 ?
H93A C93 H93C . . 109.5 ?
H93B C93 H93C . . 109.5 ?
N53 C94 H94A . . 109.5 ?
N53 C94 H94B . . 109.5 ?
H94A C94 H94B . . 109.5 ?
N53 C94 H94C . . 109.5 ?
H94A C94 H94C . . 109.5 ?
H94B C94 H94C . . 109.5 ?
N54 C95 H95A . . 109.5 ?
N54 C95 H95B . . 109.5 ?
H95A C95 H95B . . 109.5 ?
N54 C95 H95C . . 109.5 ?
H95A C95 H95C . . 109.5 ?
H95B C95 H95C . . 109.5 ?
N54 C96 H96A . . 109.5 ?
N54 C96 H96B . . 109.5 ?
H96A C96 H96B . . 109.5 ?
N54 C96 H96C . . 109.5 ?
H96A C96 H96C . . 109.5 ?
H96B C96 H96C . . 109.5 ?

loop_
_geom_bond_atom_site_label_1
_geom_bond_atom_site_label_2
_geom_bond_site_symmetry_2
_geom_bond_distance
_geom_bond_publ_flag
W1 S2 . 2.202(2) ?
W1 S1 . 2.203(2) ?
W1 S4 . 2.205(2) ?
W1 S3 . 2.217(2) ?
W1 Ag1 . 2.9307(9) ?
W1 Ag4 . 2.9424(9) ?
W2 S5 . 2.203(2) ?
W2 S6 . 2.206(2) ?
W2 S8 . 2.208(2) ?
W2 S7 . 2.209(2) ?
W2 Ag2 . 2.9320(9) ?
W2 Ag1 . 2.9458(9) ?
W3 S9 . 2.196(2) ?
W3 S12 . 2.207(2) ?
W3 S10 . 2.207(2) ?
W3 S11 . 2.216(2) ?
W3 Ag2 . 2.9300(9) ?
W3 Ag3 . 2.9307(9) ?
W4 S13 . 2.201(2) ?
W4 S14 . 2.207(2) ?
W4 S16 . 2.207(2) ?
W4 S15 . 2.211(2) ?
W4 Ag4 1_554 2.9292(9) ?
W4 Ag3 . 2.9402(9) ?
Ag1 S3 . 2.479(2) ?
Ag1 S4 . 2.572(2) ?
Ag1 S6 . 2.605(3) ?
Ag1 S5 . 2.626(3) ?
Ag2 S8 . 2.480(2) ?
Ag2 S7 . 2.571(2) ?
Ag2 S9 . 2.600(3) ?
Ag2 S10 . 2.602(2) ?
Ag3 S11 . 2.476(2) ?
Ag3 S12 . 2.568(2) ?
Ag3 S14 . 2.616(2) ?
Ag3 S13 . 2.650(3) ?
Ag4 S16 1_556 2.487(2) ?
Ag4 S15 1_556 2.577(2) ?
Ag4 S2 . 2.633(2) ?
Ag4 S1 . 2.643(3) ?
Ag4 W4 1_556 2.9292(9) ?
S15 Ag4 1_554 2.577(2) ?
S16 Ag4 1_554 2.487(2) ?
Ce1 O2 . 2.363(5) ?
Ce1 O4 . 2.382(5) ?
Ce1 O3 . 2.391(5) ?
Ce1 O1 . 2.409(5) ?
Ce1 O7 . 2.576(6) ?
Ce1 O8 . 2.583(6) ?
Ce1 O10 . 2.595(5) ?
Ce1 O5 . 2.628(6) ?
Ce1 N14 . 3.002(8) ?
Ce1 N13 . 3.021(7) ?
P1 O1 . 1.486(5) ?
P1 N1 . 1.628(7) ?
P1 N3 . 1.631(6) ?
P1 N2 . 1.647(7) ?
P2 O2 . 1.502(6) ?
P2 N4 . 1.589(8) ?
P2 N6 . 1.614(7) ?
P2 N5 . 1.634(7) ?
P3 O3 . 1.491(5) ?
P3 N8 . 1.641(7) ?
P3 N9 . 1.642(7) ?
P3 N7 . 1.645(7) ?
P4 O4 . 1.490(6) ?
P4 N11 . 1.632(7) ?
P4 N12 . 1.635(7) ?
P4 N10 . 1.637(7) ?
O5 N14 . 1.282(10) ?
O6 N14 . 1.228(10) ?
O7 N14 . 1.258(10) ?
O8 N13 . 1.240(9) ?
O9 N13 . 1.214(9) ?
O10 N13 . 1.279(9) ?
N1 C1 . 1.458(10) ?
N1 C2 . 1.476(10) ?
N2 C3 . 1.407(12) ?
N2 C4 . 1.460(11) ?
N3 C6 . 1.462(9) ?
N3 C5 . 1.473(9) ?
N4 C7 . 1.449(13) ?
N4 C8 . 1.471(12) ?
N5 C9 . 1.406(10) ?
N5 C10 . 1.472(11) ?
N6 C11 . 1.452(10) ?
N6 C12 . 1.460(10) ?
N7 C13 . 1.449(10) ?
N7 C14 . 1.458(11) ?
N8 C15 . 1.419(10) ?
N8 C16 . 1.465(10) ?
N9 C17 . 1.458(10) ?
N9 C18 . 1.475(11) ?
N10 C19 . 1.448(11) ?
N10 C20 . 1.461(10) ?
N11 C21 . 1.454(9) ?
N11 C22 . 1.481(11) ?
N12 C23 . 1.443(11) ?
N12 C24 . 1.476(11) ?
C1 H1A . 0.9600 ?
C1 H1B . 0.9600 ?
C1 H1C . 0.9600 ?
C2 H2A . 0.9600 ?
C2 H2B . 0.9600 ?
C2 H2C . 0.9600 ?
C3 H3A . 0.9600 ?
C3 H3B . 0.9600 ?
C3 H3C . 0.9600 ?
C4 H4A . 0.9600 ?
C4 H4B . 0.9600 ?
C4 H4C . 0.9600 ?
C5 H5A . 0.9600 ?
C5 H5B . 0.9600 ?
C5 H5C . 0.9600 ?
C6 H6A . 0.9600 ?
C6 H6B . 0.9600 ?
C6 H6C . 0.9600 ?
C7 H7A . 0.9600 ?
C7 H7B . 0.9600 ?
C7 H7C . 0.9600 ?
C8 H8A . 0.9600 ?
C8 H8B . 0.9600 ?
C8 H8C . 0.9600 ?
C9 H9A . 0.9600 ?
C9 H9B . 0.9600 ?
C9 H9C . 0.9600 ?
C10 H10A . 0.9600 ?
C10 H10B . 0.9600 ?
C10 H10C . 0.9600 ?
C11 H11A . 0.9600 ?
C11 H11B . 0.9600 ?
C11 H11C . 0.9600 ?
C12 H12A . 0.9600 ?
C12 H12B . 0.9600 ?
C12 H12C . 0.9600 ?
C13 H13A . 0.9600 ?
C13 H13B . 0.9600 ?
C13 H13C . 0.9600 ?
C14 H14A . 0.9600 ?
C14 H14B . 0.9600 ?
C14 H14C . 0.9600 ?
C15 H15A . 0.9600 ?
C15 H15B . 0.9600 ?
C15 H15C . 0.9600 ?
C16 H16A . 0.9600 ?
C16 H16B . 0.9600 ?
C16 H16C . 0.9600 ?
C17 H17A . 0.9600 ?
C17 H17B . 0.9600 ?
C17 H17C . 0.9600 ?
C18 H18A . 0.9600 ?
C18 H18B . 0.9600 ?
C18 H18C . 0.9600 ?
C19 H19A . 0.9600 ?
C19 H19B . 0.9600 ?
C19 H19C . 0.9600 ?
C20 H20A . 0.9600 ?
C20 H20B . 0.9600 ?
C20 H20C . 0.9600 ?
C21 H21A . 0.9600 ?
C21 H21B . 0.9600 ?
C21 H21C . 0.9600 ?
C22 H22A . 0.9600 ?
C22 H22B . 0.9600 ?
C22 H22C . 0.9600 ?
C23 H23A . 0.9600 ?
C23 H23B . 0.9600 ?
C23 H23C . 0.9600 ?
C24 H24A . 0.9600 ?
C24 H24B . 0.9600 ?
C24 H24C . 0.9600 ?
Ce2 O12 . 2.368(5) ?
Ce2 O13 . 2.372(5) ?
Ce2 O14 . 2.380(5) ?
Ce2 O11 . 2.411(5) ?
Ce2 O20 . 2.588(6) ?
Ce2 O15 . 2.596(6) ?
Ce2 O18 . 2.610(6) ?
Ce2 O17 . 2.610(6) ?
Ce2 N28 . 3.018(8) ?
Ce2 N27 . 3.019(7) ?
P5 O11 . 1.487(5) ?
P5 N17 . 1.624(7) ?
P5 N15 . 1.642(7) ?
P5 N16 . 1.644(7) ?
P6 O12 . 1.497(5) ?
P6 N19 . 1.623(7) ?
P6 N20 . 1.630(6) ?
P6 N18 . 1.645(6) ?
P7 O13 . 1.488(6) ?
P7 N21 . 1.617(7) ?
P7 N23 . 1.635(8) ?
P7 N22 . 1.637(7) ?
P8 O14 . 1.483(6) ?
P8 N24 . 1.633(7) ?
P8 N25 . 1.635(7) ?
P8 N26 . 1.640(7) ?
O15 N27 . 1.268(9) ?
O16 N27 . 1.212(9) ?
O17 N27 . 1.279(9) ?
O18 N28 . 1.266(9) ?
O19 N28 . 1.242(9) ?
O20 N28 . 1.260(10) ?
N15 C25 . 1.454(10) ?
N15 C26 . 1.465(10) ?
N16 C28 . 1.459(10) ?
N16 C27 . 1.467(10) ?
N17 C29 . 1.446(10) ?
N17 C30 . 1.481(11) ?
N18 C31 . 1.448(9) ?
N18 C32 . 1.470(9) ?
N19 C33 . 1.438(9) ?
N19 C34 . 1.465(10) ?
N20 C35 . 1.451(10) ?
N20 C36 . 1.476(10) ?
N21 C37 . 1.449(11) ?
N21 C38 . 1.462(11) ?
N22 C40 . 1.427(11) ?
N22 C39 . 1.457(10) ?
N23 C41 . 1.465(11) ?
N23 C42 . 1.467(12) ?
N24 C43 . 1.448(11) ?
N24 C44 . 1.476(11) ?
N25 C45 . 1.467(10) ?
N25 C46 . 1.473(11) ?
N26 C48 . 1.441(11) ?
N26 C47 . 1.462(13) ?
C25 H25A . 0.9600 ?
C25 H25B . 0.9600 ?
C25 H25C . 0.9600 ?
C26 H26A . 0.9600 ?
C26 H26B . 0.9600 ?
C26 H26C . 0.9600 ?
C27 H27A . 0.9600 ?
C27 H27B . 0.9600 ?
C27 H27C . 0.9600 ?
C28 H28A . 0.9600 ?
C28 H28B . 0.9600 ?
C28 H28C . 0.9600 ?
C29 H29A . 0.9600 ?
C29 H29B . 0.9600 ?
C29 H29C . 0.9600 ?
C30 H30A . 0.9600 ?
C30 H30B . 0.9600 ?
C30 H30C . 0.9600 ?
C31 H31A . 0.9600 ?
C31 H31B . 0.9600 ?
C31 H31C . 0.9600 ?
C32 H32A . 0.9600 ?
C32 H32B . 0.9600 ?
C32 H32C . 0.9600 ?
C33 H33A . 0.9600 ?
C33 H33B . 0.9600 ?
C33 H33C . 0.9600 ?
C34 H34A . 0.9600 ?
C34 H34B . 0.9600 ?
C34 H34C . 0.9600 ?
C35 H35A . 0.9600 ?
C35 H35B . 0.9600 ?
C35 H35C . 0.9600 ?
C36 H36A . 0.9600 ?
C36 H36B . 0.9600 ?
C36 H36C . 0.9600 ?
C37 H37A . 0.9600 ?
C37 H37B . 0.9600 ?
C37 H37C . 0.9600 ?
C38 H38A . 0.9600 ?
C38 H38B . 0.9600 ?
C38 H38C . 0.9600 ?
C39 H39A . 0.9600 ?
C39 H39B . 0.9600 ?
C39 H39C . 0.9600 ?
C40 H40A . 0.9600 ?
C40 H40B . 0.9600 ?
C40 H40C . 0.9600 ?
C41 H41A . 0.9600 ?
C41 H41B . 0.9600 ?
C41 H41C . 0.9600 ?
C42 H42A . 0.9600 ?
C42 H42B . 0.9600 ?
C42 H42C . 0.9600 ?
C43 H43A . 0.9600 ?
C43 H43B . 0.9600 ?
C43 H43C . 0.9600 ?
C44 H44A . 0.9600 ?
C44 H44B . 0.9600 ?
C44 H44C . 0.9600 ?
C45 H45A . 0.9600 ?
C45 H45B . 0.9600 ?
C45 H45C . 0.9600 ?
C46 H46A . 0.9600 ?
C46 H46B . 0.9600 ?
C46 H46C . 0.9600 ?
C47 H47A . 0.9600 ?
C47 H47B . 0.9600 ?
C47 H47C . 0.9600 ?
C48 H48A . 0.9600 ?
C48 H48B . 0.9600 ?
C48 H48C . 0.9600 ?
Ce3 O23 . 2.358(5) ?
Ce3 O21 . 2.372(6) ?
Ce3 O22 . 2.375(5) ?
Ce3 O24 . 2.406(5) ?
Ce3 O30 . 2.580(6) ?
Ce3 O25 . 2.589(5) ?
Ce3 O28 . 2.593(6) ?
Ce3 O27 . 2.599(6) ?
Ce3 N41 . 3.023(7) ?
Ce3 N42 . 3.025(7) ?
P9 O21 . 1.510(6) ?
P9 N29 . 1.610(7) ?
P9 N30 . 1.633(7) ?
P9 N31 . 1.641(7) ?
P10 O22 . 1.494(6) ?
P10 N32 . 1.624(7) ?
P10 N34 . 1.627(7) ?
P10 N33 . 1.630(7) ?
P11 O23 . 1.506(5) ?
P11 N35 . 1.615(6) ?
P11 N36 . 1.632(6) ?
P11 N37 . 1.653(6) ?
P12 O24 . 1.502(5) ?
P12 N40 . 1.631(7) ?
P12 N39 . 1.638(6) ?
P12 N38 . 1.645(7) ?
O25 N41 . 1.284(9) ?
O26 N41 . 1.230(9) ?
O27 N41 . 1.262(9) ?
O28 N42 . 1.264(9) ?
O29 N42 . 1.199(9) ?
O30 N42 . 1.306(9) ?
N29 C50 . 1.463(10) ?
N29 C49 . 1.473(11) ?
N30 C52 . 1.441(10) ?
N30 C51 . 1.474(10) ?
N31 C53 . 1.450(10) ?
N31 C54 . 1.471(10) ?
N32 C55 . 1.463(10) ?
N32 C56 . 1.485(10) ?
N33 C58 . 1.434(12) ?
N33 C57 . 1.464(10) ?
N34 C59 . 1.459(10) ?
N34 C60 . 1.466(11) ?
N35 C62 . 1.464(10) ?
N35 C61 . 1.480(10) ?
N36 C64 . 1.400(10) ?
N36 C63 . 1.481(10) ?
N37 C66 . 1.459(9) ?
N37 C65 . 1.470(9) ?
N38 C68 . 1.455(11) ?
N38 C67 . 1.461(10) ?
N39 C70 . 1.441(10) ?
N39 C69 . 1.466(9) ?
N40 C72 . 1.456(10) ?
N40 C71 . 1.471(9) ?
C49 H49A . 0.9600 ?
C49 H49B . 0.9600 ?
C49 H49C . 0.9600 ?
C50 H50A . 0.9600 ?
C50 H50B . 0.9600 ?
C50 H50C . 0.9600 ?
C51 H51A . 0.9600 ?
C51 H51B . 0.9600 ?
C51 H51C . 0.9600 ?
C52 H52A . 0.9600 ?
C52 H52B . 0.9600 ?
C52 H52C . 0.9600 ?
C53 H53A . 0.9600 ?
C53 H53B . 0.9600 ?
C53 H53C . 0.9600 ?
C54 H54A . 0.9600 ?
C54 H54B . 0.9600 ?
C54 H54C . 0.9600 ?
C55 H55A . 0.9600 ?
C55 H55B . 0.9600 ?
C55 H55C . 0.9600 ?
C56 H56A . 0.9600 ?
C56 H56B . 0.9600 ?
C56 H56C . 0.9600 ?
C57 H57A . 0.9600 ?
C57 H57B . 0.9600 ?
C57 H57C . 0.9600 ?
C58 H58A . 0.9600 ?
C58 H58B . 0.9600 ?
C58 H58C . 0.9600 ?
C59 H59A . 0.9600 ?
C59 H59B . 0.9600 ?
C59 H59C . 0.9600 ?
C60 H60A . 0.9600 ?
C60 H60B . 0.9600 ?
C60 H60C . 0.9600 ?
C61 H61A . 0.9600 ?
C61 H61B . 0.9600 ?
C61 H61C . 0.9600 ?
C62 H62A . 0.9600 ?
C62 H62B . 0.9600 ?
C62 H62C . 0.9600 ?
C63 H63A . 0.9600 ?
C63 H63B . 0.9600 ?
C63 H63C . 0.9600 ?
C64 H64A . 0.9600 ?
C64 H64B . 0.9600 ?
C64 H64C . 0.9600 ?
C65 H65A . 0.9600 ?
C65 H65B . 0.9600 ?
C65 H65C . 0.9600 ?
C66 H66A . 0.9600 ?
C66 H66B . 0.9600 ?
C66 H66C . 0.9600 ?
C67 H67A . 0.9600 ?
C67 H67B . 0.9600 ?
C67 H67C . 0.9600 ?
C68 H68A . 0.9600 ?
C68 H68B . 0.9600 ?
C68 H68C . 0.9600 ?
C69 H69A . 0.9600 ?
C69 H69B . 0.9600 ?
C69 H69C . 0.9600 ?
C70 H70A . 0.9600 ?
C70 H70B . 0.9600 ?
C70 H70C . 0.9600 ?
C71 H71A . 0.9600 ?
C71 H71B . 0.9600 ?
C71 H71C . 0.9600 ?
C72 H72A . 0.9600 ?
C72 H72B . 0.9600 ?
C72 H72C . 0.9600 ?
Ce4 O34 . 2.350(6) ?
Ce4 O32 . 2.360(5) ?
Ce4 O33 . 2.365(5) ?
Ce4 O31 . 2.398(5) ?
Ce4 O40 . 2.583(6) ?
Ce4 O38 . 2.606(6) ?
Ce4 O35 . 2.609(6) ?
Ce4 O37 . 2.620(6) ?
Ce4 N55 . 3.025(7) ?
Ce4 N56 . 3.028(7) ?
P13 O31 . 1.488(6) ?
P13 N44 . 1.633(7) ?
P13 N45 . 1.634(6) ?
P13 N43 . 1.635(7) ?
P14 O32 . 1.499(5) ?
P14 N48 . 1.612(7) ?
P14 N47 . 1.631(6) ?
P14 N46 . 1.668(6) ?
P15 O33 . 1.501(5) ?
P15 N49 . 1.623(7) ?
P15 N50 . 1.625(7) ?
P15 N51 . 1.634(8) ?
P16 O34 . 1.504(6) ?
P16 N52 . 1.617(7) ?
P16 N53 . 1.626(7) ?
P16 N54 . 1.633(7) ?
O35 N55 . 1.309(9) ?
O36 N55 . 1.228(9) ?
O37 N55 . 1.257(9) ?
O38 N56 . 1.294(9) ?
O39 N56 . 1.213(9) ?
O40 N56 . 1.275(9) ?
N43 C73 . 1.464(10) ?
N43 C74 . 1.466(9) ?
N44 C75 . 1.453(10) ?
N44 C76 . 1.469(10) ?
N45 C77 . 1.468(9) ?
N45 C78 . 1.473(10) ?
N46 C80 . 1.469(8) ?
N46 C79 . 1.473(9) ?
N47 C81 . 1.432(10) ?
N47 C82 . 1.457(9) ?
N48 C84 . 1.461(10) ?
N48 C83 . 1.479(10) ?
N49 C86 . 1.459(10) ?
N49 C85 . 1.476(10) ?
N50 C88 . 1.465(10) ?
N50 C87 . 1.483(10) ?
N51 C90 . 1.436(10) ?
N51 C89 . 1.468(12) ?
N52 C92 . 1.449(11) ?
N52 C91 . 1.495(11) ?
N53 C94 . 1.457(10) ?
N53 C93 . 1.461(11) ?
N54 C95 . 1.447(10) ?
N54 C96 . 1.470(10) ?
C73 H73A . 0.9600 ?
C73 H73B . 0.9600 ?
C73 H73C . 0.9600 ?
C74 H74A . 0.9600 ?
C74 H74B . 0.9600 ?
C74 H74C . 0.9600 ?
C75 H75A . 0.9600 ?
C75 H75B . 0.9600 ?
C75 H75C . 0.9600 ?
C76 H76A . 0.9600 ?
C76 H76B . 0.9600 ?
C76 H76C . 0.9600 ?
C77 H77A . 0.9600 ?
C77 H77B . 0.9600 ?
C77 H77C . 0.9600 ?
C78 H78A . 0.9600 ?
C78 H78B . 0.9600 ?
C78 H78C . 0.9600 ?
C79 H79A . 0.9600 ?
C79 H79B . 0.9600 ?
C79 H79C . 0.9600 ?
C80 H80A . 0.9600 ?
C80 H80B . 0.9600 ?
C80 H80C . 0.9600 ?
C81 H81A . 0.9600 ?
C81 H81B . 0.9600 ?
C81 H81C . 0.9600 ?
C82 H82A . 0.9600 ?
C82 H82B . 0.9600 ?
C82 H82C . 0.9600 ?
C83 H83A . 0.9600 ?
C83 H83B . 0.9600 ?
C83 H83C . 0.9600 ?
C84 H84A . 0.9600 ?
C84 H84B . 0.9600 ?
C84 H84C . 0.9600 ?
C85 H85A . 0.9600 ?
C85 H85B . 0.9600 ?
C85 H85C . 0.9600 ?
C86 H86A . 0.9600 ?
C86 H86B . 0.9600 ?
C86 H86C . 0.9600 ?
C87 H87A . 0.9600 ?
C87 H87B . 0.9600 ?
C87 H87C . 0.9600 ?
C88 H88A . 0.9600 ?
C88 H88B . 0.9600 ?
C88 H88C . 0.9600 ?
C89 H89A . 0.9600 ?
C89 H89B . 0.9600 ?
C89 H89C . 0.9600 ?
C90 H90A . 0.9600 ?
C90 H90B . 0.9600 ?
C90 H90C . 0.9600 ?
C91 H91A . 0.9600 ?
C91 H91B . 0.9600 ?
C91 H91C . 0.9600 ?
C92 H92A . 0.9600 ?
C92 H92B . 0.9600 ?
C92 H92C . 0.9600 ?
C93 H93A . 0.9600 ?
C93 H93B . 0.9600 ?
C93 H93C . 0.9600 ?
C94 H94A . 0.9600 ?
C94 H94B . 0.9600 ?
C94 H94C . 0.9600 ?
C95 H95A . 0.9600 ?
C95 H95B . 0.9600 ?
C95 H95C . 0.9600 ?
C96 H96A . 0.9600 ?
C96 H96B . 0.9600 ?
C96 H96C . 0.9600 ?
